data_7062413
loop_
_publ_author_name
'Balashova, Tatyana V.'
'Arsenyev, Maxim V.'
'Polyakova, Svetlana K.'
'Ilichev, Vasily A.'
'Rumyantcev, Roman V.'
'Fukin, Georgy K.'
'Yablonskiy, Artem N.'
'Bochkarev, Mikhail N.'

_publ_section_title
;
 New NIR-luminescent lanthanide complexes with tridentate
 oxybenzophenanthroline ligands
;
_journal_issue 19
_journal_name_full 'New Journal of Chemistry'
_journal_page_first 9164
_journal_page_last 9173
_journal_paper_doi 10.1039/D3NJ00625E
_journal_volume 47
_journal_year 2023
_chemical_formula_moiety 'C72 H75 Er N6 O3, 1.98(C6 H14)'
_chemical_formula_sum 'C83.88 H102.72 Er N6 O3'
_chemical_formula_weight 1410.25
_space_group_crystal_system triclinic
_space_group_IT_number 2
_space_group_name_Hall '-P 1'
_space_group_name_H-M_alt 'P -1'
_atom_sites_solution_hydrogens geom
_atom_sites_solution_primary dual
_atom_sites_solution_secondary difmap
_audit_creation_method SHELXL-2018/3
_audit_update_record
;
2023-03-30 deposited with the CCDC.	2023-04-11 downloaded from the CCDC.
;
_cell_angle_alpha 87.7460(10)
_cell_angle_beta 84.1660(10)
_cell_angle_gamma 74.7520(10)
_cell_formula_units_Z 4
_cell_length_a 17.9742(3)
_cell_length_b 20.4799(3)
_cell_length_c 20.6115(3)
_cell_measurement_reflns_used 79997
_cell_measurement_temperature 100(2)
_cell_measurement_theta_max 26.99
_cell_measurement_theta_min 2.05
_cell_volume 7281.7(2)
_computing_cell_refinement 'CrysAlis Pro 41.121a'
_computing_data_collection APEX4
_computing_data_reduction 'CrysAlis Pro 41.121a'
_computing_molecular_graphics 'Mercury 2022.3.0'
_computing_publication_material 'Mercury 2022.3.0'
_computing_structure_refinement 'SHELXL 2018/3'
_computing_structure_solution 'CrysAlis Pro 41.121a'
_diffrn_ambient_temperature 100(2)
_diffrn_measured_fraction_theta_full 0.999
_diffrn_measured_fraction_theta_max 0.999
_diffrn_measurement_device_type 'Bruker D8 Quest (CMOS)'
_diffrn_measurement_method '\w scans'
_diffrn_radiation_type MoK\a
_diffrn_radiation_wavelength 0.71073
_diffrn_reflns_av_R_equivalents 0.0684
_diffrn_reflns_av_unetI/netI 0.0440
_diffrn_reflns_Laue_measured_fraction_full 0.999
_diffrn_reflns_Laue_measured_fraction_max 0.999
_diffrn_reflns_limit_h_max 24
_diffrn_reflns_limit_h_min -24
_diffrn_reflns_limit_k_max 27
_diffrn_reflns_limit_k_min -27
_diffrn_reflns_limit_l_max 27
_diffrn_reflns_limit_l_min -27
_diffrn_reflns_number 405557
_diffrn_reflns_point_group_measured_fraction_full 0.999
_diffrn_reflns_point_group_measured_fraction_max 0.999
_diffrn_reflns_theta_full 25.242
_diffrn_reflns_theta_max 28.635
_diffrn_reflns_theta_min 2.066
_diffrn_source 'microfocus source'
_exptl_absorpt_coefficient_mu 1.205
_exptl_absorpt_correction_T_max 0.862
_exptl_absorpt_correction_T_min 0.631
_exptl_absorpt_correction_type multi-scan
_exptl_absorpt_process_details SADABS
_exptl_crystal_colour red
_exptl_crystal_density_diffrn 1.286
_exptl_crystal_description plate
_exptl_crystal_F_000 2960
_exptl_crystal_size_max 0.240
_exptl_crystal_size_mid 0.180
_exptl_crystal_size_min 0.080
_refine_diff_density_max 1.285
_refine_diff_density_min -1.500
_refine_diff_density_rms 0.087
_refine_ls_extinction_method none
_refine_ls_goodness_of_fit_ref 1.053
_refine_ls_hydrogen_treatment constr
_refine_ls_matrix_type full
_refine_ls_number_parameters 1555
_refine_ls_number_reflns 37352
_refine_ls_number_restraints 1810
_refine_ls_restrained_S_all 1.032
_refine_ls_R_factor_all 0.0557
_refine_ls_R_factor_gt 0.0385
_refine_ls_shift/su_max 0.004
_refine_ls_shift/su_mean 0.000
_refine_ls_structure_factor_coef Fsqd
_refine_ls_weighting_details 'w=1/[\s^2^(Fo^2^)+(0.0380P)^2^+6.3783P] where P=(Fo^2^+2Fc^2^)/3'
_refine_ls_weighting_scheme calc
_refine_ls_wR_factor_gt 0.0865
_refine_ls_wR_factor_ref 0.0938
_reflns_Friedel_coverage 0.000
_reflns_number_gt 29223
_reflns_number_total 37352
_reflns_threshold_expression 'I > 2\s(I)'
_cod_data_source_file d3nj00625e2.cif
_cod_data_source_block eronn3
_cod_depositor_comments 'Adding full bibliography for 7062410--7062413.cif.'
_cod_database_code 7062413
_shelx_shelxl_version_number 2018/3
_shelx_space_group_comment
;
The symmetry employed for this shelxl refinement is uniquely defined
by the following loop, which should always be used as a source of
symmetry information in preference to the above space-group names.
They are only intended as comments.
;
_shelx_estimated_absorpt_t_min 0.761
_shelx_estimated_absorpt_t_max 0.910

loop_
_space_group_symop_operation_xyz
'x, y, z'
'-x, -y, -z'

loop_
_atom_site_label
_atom_site_type_symbol
_atom_site_fract_x
_atom_site_fract_y
_atom_site_fract_z
_atom_site_U_iso_or_equiv
_atom_site_adp_type
_atom_site_occupancy
_atom_site_site_symmetry_order
_atom_site_calc_flag
_atom_site_refinement_flags_posn
_atom_site_refinement_flags_adp
_atom_site_refinement_flags_occupancy
_atom_site_disorder_assembly
_atom_site_disorder_group
Er1A Er 0.69932(2) 0.63575(2) 0.95970(2) 0.02064(3) Uani 1 1 d . . . . .
O1A O 0.59718(10) 0.72316(9) 0.93534(9) 0.0265(4) Uani 1 1 d . . . . .
O2A O 0.77791(10) 0.64121(10) 0.86752(9) 0.0252(4) Uani 1 1 d . . . . .
O3A O 0.75674(10) 0.52327(9) 0.94329(9) 0.0245(4) Uani 1 1 d . . . . .
N1A N 0.72781(12) 0.74894(11) 0.95001(10) 0.0225(4) Uani 1 1 d . . . . .
N2A N 0.83226(13) 0.64136(12) 0.99608(11) 0.0258(5) Uani 1 1 d . . . . .
N3A N 0.65844(12) 0.59353(11) 0.86161(10) 0.0220(4) Uani 1 1 d . . . . .
N4A N 0.57047(12) 0.60041(11) 0.97665(11) 0.0231(5) Uani 1 1 d . . . . .
N5A N 0.71750(12) 0.56002(11) 1.06302(10) 0.0229(4) Uani 1 1 d . . . . .
N6A N 0.65024(13) 0.69360(12) 1.07702(11) 0.0262(5) Uani 1 1 d . . . . .
C1A C 0.59995(15) 0.78554(14) 0.92289(13) 0.0249(5) Uani 1 1 d . . . . .
C2A C 0.53816(16) 0.83772(14) 0.90527(13) 0.0281(6) Uani 1 1 d . . . . .
C3A C 0.55087(17) 0.90287(14) 0.89382(13) 0.0305(6) Uani 1 1 d . . . . .
H3AA H 0.507603 0.938116 0.883040 0.037 Uiso 1 1 calc R U . . .
C4A C 0.61967(17) 0.92044(14) 0.89670(14) 0.0303(6) Uani 1 1 d . . . . .
C5A C 0.68495(17) 0.86719(14) 0.91355(13) 0.0283(6) Uani 1 1 d . . . . .
C6A C 0.76173(17) 0.87091(15) 0.91497(13) 0.0299(6) Uani 1 1 d . . . . .
H6AA H 0.774442 0.912104 0.902488 0.036 Uiso 1 1 calc R U . . .
C7A C 0.81987(17) 0.81588(15) 0.93417(13) 0.0297(6) Uani 1 1 d . . . . .
C8A C 0.89938(17) 0.81753(16) 0.93607(15) 0.0344(7) Uani 1 1 d . . . . .
H8AA H 0.914388 0.857466 0.922513 0.041 Uiso 1 1 calc R U . . .
C9A C 0.95289(17) 0.76324(16) 0.95683(15) 0.0361(7) Uani 1 1 d . . . . .
H9AA H 1.004916 0.765637 0.957151 0.043 Uiso 1 1 calc R U . . .
C10A C 0.93264(16) 0.70164(16) 0.97852(14) 0.0307(6) Uani 1 1 d . . . . .
C11A C 0.98634(16) 0.64481(16) 1.00108(14) 0.0332(7) Uani 1 1 d . . . . .
H11A H 1.038941 0.645141 1.002255 0.040 Uiso 1 1 calc R U . . .
C12A C 0.96191(16) 0.58860(16) 1.02148(15) 0.0329(6) Uani 1 1 d . . . . .
H12A H 0.997182 0.549967 1.037987 0.040 Uiso 1 1 calc R U . . .
C13A C 0.88453(15) 0.58873(15) 1.01772(14) 0.0283(6) Uani 1 1 d . . . . .
H13A H 0.868704 0.549191 1.031349 0.034 Uiso 1 1 calc R U . . .
C14A C 0.85593(15) 0.69787(14) 0.97697(13) 0.0255(6) Uani 1 1 d . . . . .
C15A C 0.79909(16) 0.75531(14) 0.95375(13) 0.0256(6) Uani 1 1 d . . . . .
C16A C 0.67281(15) 0.80176(14) 0.92875(12) 0.0247(5) Uani 1 1 d . . . . .
C17A C 0.45938(16) 0.82326(15) 0.89900(15) 0.0326(6) Uani 1 1 d . . . . .
C18A C 0.39835(18) 0.88633(16) 0.87772(17) 0.0405(7) Uani 1 1 d . . . . .
H18A H 0.390514 0.922055 0.909915 0.061 Uiso 1 1 calc R U . . .
H18B H 0.349337 0.874678 0.874623 0.061 Uiso 1 1 calc R U . . .
H18C H 0.416368 0.902386 0.835096 0.061 Uiso 1 1 calc R U . . .
C19A C 0.42816(18) 0.79754(17) 0.96394(16) 0.0386(7) Uani 1 1 d . . . . .
H19A H 0.419324 0.832655 0.996896 0.058 Uiso 1 1 calc R U . . .
H19B H 0.465875 0.756857 0.977906 0.058 Uiso 1 1 calc R U . . .
H19C H 0.379224 0.786594 0.958687 0.058 Uiso 1 1 calc R U . . .
C20A C 0.46956(18) 0.76918(16) 0.84615(15) 0.0368(7) Uani 1 1 d . . . . .
H20A H 0.508146 0.728059 0.857954 0.055 Uiso 1 1 calc R U . . .
H20B H 0.487036 0.786629 0.803998 0.055 Uiso 1 1 calc R U . . .
H20C H 0.419953 0.758610 0.843040 0.055 Uiso 1 1 calc R U . . .
C21A C 0.62444(19) 0.99416(15) 0.88283(15) 0.0352(7) Uani 1 1 d . . . . .
C22A C 0.6773(2) 0.99855(16) 0.81975(15) 0.0413(8) Uani 1 1 d . . . . .
H22A H 0.656474 0.982835 0.782899 0.062 Uiso 1 1 calc R U . . .
H22B H 0.729576 0.970019 0.824514 0.062 Uiso 1 1 calc R U . . .
H22C H 0.679264 1.045579 0.811818 0.062 Uiso 1 1 calc R U . . .
C23A C 0.6526(2) 1.02271(16) 0.94126(15) 0.0395(7) Uani 1 1 d . . . . .
H23A H 0.615889 1.022993 0.979849 0.059 Uiso 1 1 calc R U . . .
H23B H 0.656155 1.068994 0.930998 0.059 Uiso 1 1 calc R U . . .
H23C H 0.703761 0.994252 0.950024 0.059 Uiso 1 1 calc R U . . .
C24A C 0.5449(2) 1.04241(16) 0.87315(17) 0.0440(8) Uani 1 1 d . . . . .
H24A H 0.524413 1.028250 0.835314 0.066 Uiso 1 1 calc R U . . .
H24B H 0.550346 1.088568 0.865784 0.066 Uiso 1 1 calc R U . . .
H24C H 0.509248 1.041201 0.912166 0.066 Uiso 1 1 calc R U . . .
C25A C 0.77777(15) 0.60765(14) 0.81505(13) 0.0251(5) Uani 1 1 d . . . . .
C26A C 0.83736(16) 0.59374(15) 0.76398(13) 0.0262(6) Uani 1 1 d . . . . .
C27A C 0.82841(16) 0.55525(15) 0.71140(13) 0.0305(6) Uani 1 1 d . . . . .
H27A H 0.869903 0.545834 0.677813 0.037 Uiso 1 1 calc R U . . .
C28A C 0.76614(16) 0.52972(15) 0.70327(13) 0.0292(6) Uani 1 1 d . . . . .
C29A C 0.70289(16) 0.54415(14) 0.75386(13) 0.0265(6) Uani 1 1 d . . . . .
C30A C 0.63243(16) 0.52567(14) 0.75595(13) 0.0267(6) Uani 1 1 d . . . . .
H30A H 0.622401 0.503063 0.719734 0.032 Uiso 1 1 calc R U . . .
C31A C 0.57735(16) 0.53947(14) 0.80921(13) 0.0270(6) Uani 1 1 d . . . . .
C32A C 0.50407(16) 0.52275(16) 0.81328(14) 0.0322(6) Uani 1 1 d . . . . .
H32A H 0.490986 0.502000 0.777182 0.039 Uiso 1 1 calc R U . . .
C33A C 0.45356(16) 0.53584(16) 0.86714(15) 0.0335(7) Uani 1 1 d . . . . .
H33A H 0.404682 0.526101 0.867451 0.040 Uiso 1 1 calc R U . . .
C34A C 0.47242(15) 0.56444(15) 0.92446(14) 0.0275(6) Uani 1 1 d . . . . .
C35A C 0.42391(16) 0.57530(15) 0.98288(15) 0.0326(6) Uani 1 1 d . . . . .
H35A H 0.373995 0.567253 0.985477 0.039 Uiso 1 1 calc R U . . .
C36A C 0.44938(16) 0.59772(16) 1.03633(15) 0.0325(6) Uani 1 1 d . . . . .
H36A H 0.417068 0.605762 1.076182 0.039 Uiso 1 1 calc R U . . .
C37A C 0.52287(15) 0.60850(14) 1.03148(14) 0.0279(6) Uani 1 1 d . . . . .
H37A H 0.540247 0.622428 1.069355 0.034 Uiso 1 1 calc R U . . .
C38A C 0.54468(15) 0.57971(13) 0.92318(13) 0.0244(5) Uani 1 1 d . . . . .
C39A C 0.59534(14) 0.57166(13) 0.86331(12) 0.0220(5) Uani 1 1 d . . . . .
C40A C 0.71161(15) 0.58138(14) 0.80932(13) 0.0242(5) Uani 1 1 d . . . . .
C41A C 0.91168(16) 0.61671(17) 0.76827(14) 0.0340(7) Uani 1 1 d . . . . .
C42A C 0.89137(19) 0.69387(17) 0.77490(16) 0.0409(8) Uani 1 1 d . . . . .
H42A H 0.869779 0.715443 0.735225 0.061 Uiso 1 1 calc R U . . .
H42B H 0.938251 0.707826 0.781191 0.061 Uiso 1 1 calc R U . . .
H42C H 0.853104 0.707639 0.812511 0.061 Uiso 1 1 calc R U . . .
C43A C 0.96940(18) 0.59774(19) 0.70701(16) 0.0449(8) Uani 1 1 d . . . . .
H43A H 0.945014 0.619421 0.668486 0.067 Uiso 1 1 calc R U . . .
H43B H 0.984151 0.548503 0.701903 0.067 Uiso 1 1 calc R U . . .
H43C H 1.015669 0.613266 0.711749 0.067 Uiso 1 1 calc R U . . .
C44A C 0.95203(17) 0.58206(18) 0.82769(15) 0.0388(7) Uani 1 1 d . . . . .
H44A H 0.915937 0.592394 0.867127 0.058 Uiso 1 1 calc R U . . .
H44B H 0.997524 0.598756 0.832337 0.058 Uiso 1 1 calc R U . . .
H44C H 0.968297 0.532983 0.821426 0.058 Uiso 1 1 calc R U . . .
C45A C 0.76627(17) 0.48526(17) 0.64422(14) 0.0331(7) Uani 1 1 d . . . . .
C46A C 0.70187(18) 0.51886(18) 0.60064(15) 0.0401(8) Uani 1 1 d . . . . .
H46A H 0.703214 0.489004 0.564283 0.060 Uiso 1 1 calc R U . . .
H46B H 0.709930 0.562049 0.583522 0.060 Uiso 1 1 calc R U . . .
H46C H 0.651420 0.526928 0.626326 0.060 Uiso 1 1 calc R U . . .
C47A C 0.84287(18) 0.47412(17) 0.59997(14) 0.0376(7) Uani 1 1 d . . . . .
H47A H 0.840798 0.446899 0.562462 0.056 Uiso 1 1 calc R U . . .
H47B H 0.886022 0.450365 0.624703 0.056 Uiso 1 1 calc R U . . .
H47C H 0.850512 0.517996 0.584605 0.056 Uiso 1 1 calc R U . . .
C48A C 0.7604(2) 0.41389(17) 0.66728(16) 0.0409(8) Uani 1 1 d . . . . .
H48A H 0.761111 0.386357 0.629287 0.061 Uiso 1 1 calc R U . . .
H48B H 0.712027 0.417634 0.695185 0.061 Uiso 1 1 calc R U . . .
H48C H 0.804472 0.392415 0.691985 0.061 Uiso 1 1 calc R U . . .
C49A C 0.76817(14) 0.47456(13) 0.98629(12) 0.0219(5) Uani 1 1 d . . . . .
C50A C 0.79810(14) 0.40565(14) 0.97257(13) 0.0236(5) Uani 1 1 d . . . . .
C51A C 0.80342(14) 0.35884(14) 1.02530(14) 0.0260(6) Uani 1 1 d . . . . .
H51A H 0.821060 0.312306 1.014426 0.031 Uiso 1 1 calc R U . . .
C52A C 0.78591(15) 0.37319(14) 1.09054(13) 0.0256(5) Uani 1 1 d . . . . .
C53A C 0.75978(15) 0.44394(14) 1.10684(13) 0.0257(5) Uani 1 1 d . . . . .
C54A C 0.74359(15) 0.47171(14) 1.16955(13) 0.0264(6) Uani 1 1 d . . . . .
H54A H 0.753121 0.442321 1.206324 0.032 Uiso 1 1 calc R U . . .
C55A C 0.71421(16) 0.54052(14) 1.17950(13) 0.0269(6) Uani 1 1 d . . . . .
C56A C 0.69604(18) 0.57075(16) 1.24340(14) 0.0344(7) Uani 1 1 d . . . . .
H56A H 0.706019 0.542704 1.281020 0.041 Uiso 1 1 calc R U . . .
C57A C 0.66543(18) 0.63747(16) 1.25059(14) 0.0340(7) Uani 1 1 d . . . . .
H57A H 0.654774 0.655735 1.293220 0.041 Uiso 1 1 calc R U . . .
C58A C 0.64830(17) 0.68213(15) 1.19531(13) 0.0296(6) Uani 1 1 d . . . . .
C59A C 0.61518(18) 0.75198(15) 1.20072(14) 0.0343(7) Uani 1 1 d . . . . .
H59A H 0.604041 0.772493 1.242365 0.041 Uiso 1 1 calc R U . . .
C60A C 0.59910(19) 0.79019(16) 1.14589(15) 0.0380(7) Uani 1 1 d . . . . .
H60A H 0.576246 0.837517 1.149054 0.046 Uiso 1 1 calc R U . . .
C61A C 0.61640(17) 0.75941(15) 1.08479(14) 0.0329(6) Uani 1 1 d . . . . .
H61A H 0.603444 0.786656 1.047132 0.040 Uiso 1 1 calc R U . . .
C62A C 0.66555(15) 0.65545(14) 1.13180(13) 0.0250(5) Uani 1 1 d . . . . .
C63A C 0.70000(15) 0.58343(14) 1.12371(13) 0.0238(5) Uani 1 1 d . . . . .
C64A C 0.74790(14) 0.49248(13) 1.05419(13) 0.0225(5) Uani 1 1 d . . . . .
C65A C 0.81893(15) 0.38208(14) 0.90110(13) 0.0260(6) Uani 1 1 d . . . . .
C66A C 0.87163(16) 0.42210(15) 0.86369(14) 0.0296(6) Uani 1 1 d . . . . .
H66A H 0.847075 0.470715 0.867627 0.044 Uiso 1 1 calc R U . . .
H66B H 0.879632 0.409721 0.817579 0.044 Uiso 1 1 calc R U . . .
H66C H 0.921688 0.411337 0.882083 0.044 Uiso 1 1 calc R U . . .
C67A C 0.74291(16) 0.39447(16) 0.86835(14) 0.0334(7) Uani 1 1 d . . . . .
H67A H 0.710917 0.366458 0.890011 0.050 Uiso 1 1 calc R U . . .
H67B H 0.754836 0.382511 0.822196 0.050 Uiso 1 1 calc R U . . .
H67C H 0.714674 0.442333 0.872051 0.050 Uiso 1 1 calc R U . . .
C68A C 0.86071(17) 0.30630(14) 0.89601(14) 0.0323(6) Uani 1 1 d . . . . .
H68A H 0.827110 0.279603 0.917513 0.049 Uiso 1 1 calc R U . . .
H68B H 0.908797 0.297148 0.917318 0.049 Uiso 1 1 calc R U . . .
H68C H 0.872841 0.293893 0.849974 0.049 Uiso 1 1 calc R U . . .
C69A C 0.79143(18) 0.31640(15) 1.14260(15) 0.0342(7) Uani 1 1 d . . . . .
C70A C 0.8556(2) 0.31485(18) 1.18720(17) 0.0464(8) Uani 1 1 d . . . . .
H70A H 0.905733 0.306215 1.161010 0.070 Uiso 1 1 calc R U . . .
H70B H 0.856795 0.278820 1.220125 0.070 Uiso 1 1 calc R U . . .
H70C H 0.845020 0.358517 1.208878 0.070 Uiso 1 1 calc R U . . .
C71A C 0.8107(2) 0.24600(16) 1.11132(17) 0.0432(8) Uani 1 1 d . . . . .
H71A H 0.860623 0.237853 1.084867 0.065 Uiso 1 1 calc R U . . .
H71B H 0.770121 0.244222 1.083537 0.065 Uiso 1 1 calc R U . . .
H71C H 0.813441 0.211207 1.145668 0.065 Uiso 1 1 calc R U . . .
C72A C 0.71201(19) 0.32415(16) 1.18289(16) 0.0395(7) Uani 1 1 d . . . . .
H72A H 0.697676 0.367098 1.206246 0.059 Uiso 1 1 calc R U . . .
H72B H 0.715595 0.286576 1.214367 0.059 Uiso 1 1 calc R U . . .
H72C H 0.672544 0.323693 1.153545 0.059 Uiso 1 1 calc R U . . .
Er1B Er 0.68736(2) 0.77770(2) 0.45867(2) 0.02206(3) Uani 1 1 d . . . . .
O1B O 0.58293(10) 0.74056(9) 0.43889(9) 0.0258(4) Uani 1 1 d . . . . .
O2B O 0.76001(10) 0.73709(9) 0.36562(9) 0.0251(4) Uani 1 1 d . . . . .
O3B O 0.75120(11) 0.86000(10) 0.43647(9) 0.0297(4) Uani 1 1 d . . . . .
N1B N 0.71244(12) 0.65156(11) 0.45384(10) 0.0230(4) Uani 1 1 d . . . . .
N2B N 0.82222(13) 0.70564(12) 0.49184(12) 0.0289(5) Uani 1 1 d . . . . .
N3B N 0.64682(12) 0.84500(11) 0.35993(11) 0.0246(5) Uani 1 1 d . . . . .
N4B N 0.55988(13) 0.87356(11) 0.47509(11) 0.0266(5) Uani 1 1 d . . . . .
N5B N 0.71604(13) 0.83693(11) 0.55834(11) 0.0257(5) Uani 1 1 d . . . . .
N6B N 0.63568(13) 0.74223(11) 0.57882(11) 0.0271(5) Uani 1 1 d . . . . .
C1B C 0.58436(15) 0.67782(14) 0.42773(12) 0.0238(5) Uani 1 1 d . . . . .
C2B C 0.52211(16) 0.65629(15) 0.40796(13) 0.0269(6) Uani 1 1 d . . . . .
C3B C 0.53225(17) 0.58586(15) 0.40083(13) 0.0298(6) Uani 1 1 d . . . . .
H3BA H 0.488332 0.571981 0.390813 0.036 Uiso 1 1 calc R U . . .
C4B C 0.59954(16) 0.53520(14) 0.40696(13) 0.0276(6) Uani 1 1 d . . . . .
C5B C 0.66611(16) 0.55667(14) 0.42042(12) 0.0251(5) Uani 1 1 d . . . . .
C6B C 0.74354(16) 0.51660(14) 0.41754(12) 0.0264(6) Uani 1 1 d . . . . .
H6BA H 0.754880 0.470479 0.405484 0.032 Uiso 1 1 calc R U . . .
C7B C 0.80308(16) 0.54315(14) 0.43190(13) 0.0252(5) Uani 1 1 d . . . . .
C8B C 0.88340(16) 0.50553(14) 0.42513(13) 0.0287(6) Uani 1 1 d . . . . .
H8BA H 0.897259 0.460758 0.408851 0.034 Uiso 1 1 calc R U . . .
C9B C 0.93931(16) 0.53326(14) 0.44168(14) 0.0302(6) Uani 1 1 d . . . . .
H9BA H 0.991783 0.507367 0.436820 0.036 Uiso 1 1 calc R U . . .
C10B C 0.92133(16) 0.60096(15) 0.46648(13) 0.0285(6) Uani 1 1 d . . . . .
C11B C 0.97784(17) 0.63075(16) 0.48519(16) 0.0368(7) Uani 1 1 d . . . . .
H11B H 1.030684 0.605879 0.483085 0.044 Uiso 1 1 calc R U . . .
C12B C 0.95557(18) 0.69618(17) 0.50649(18) 0.0425(8) Uani 1 1 d . . . . .
H12B H 0.992847 0.717117 0.519589 0.051 Uiso 1 1 calc R U . . .
C13B C 0.87747(17) 0.73189(16) 0.50879(16) 0.0376(7) Uani 1 1 d . . . . .
H13B H 0.863185 0.777353 0.523267 0.045 Uiso 1 1 calc R U . . .
C14B C 0.84366(15) 0.64052(14) 0.47200(13) 0.0254(6) Uani 1 1 d . . . . .
C15B C 0.78419(15) 0.61141(14) 0.45312(12) 0.0242(5) Uani 1 1 d . . . . .
C16B C 0.65555(15) 0.62649(14) 0.43481(12) 0.0238(5) Uani 1 1 d . . . . .
C17B C 0.44688(17) 0.70914(16) 0.39444(15) 0.0323(6) Uani 1 1 d . . . . .
C18B C 0.38583(18) 0.67677(17) 0.37197(17) 0.0405(7) Uani 1 1 d . . . . .
H18D H 0.371588 0.646877 0.406586 0.061 Uiso 1 1 calc R U . . .
H18E H 0.407265 0.650442 0.332568 0.061 Uiso 1 1 calc R U . . .
H18F H 0.339758 0.712390 0.362451 0.061 Uiso 1 1 calc R U . . .
C19B C 0.46545(19) 0.75675(17) 0.33875(16) 0.0398(7) Uani 1 1 d . . . . .
H19D H 0.485598 0.730533 0.299073 0.060 Uiso 1 1 calc R U . . .
H19E H 0.504375 0.778366 0.351257 0.060 Uiso 1 1 calc R U . . .
H19F H 0.418155 0.791581 0.330582 0.060 Uiso 1 1 calc R U . . .
C20B C 0.41189(17) 0.75086(16) 0.45571(15) 0.0369(7) Uani 1 1 d . . . . .
H20D H 0.401226 0.720588 0.491412 0.055 Uiso 1 1 calc R U . . .
H20E H 0.363530 0.783709 0.446467 0.055 Uiso 1 1 calc R U . . .
H20F H 0.448582 0.774880 0.468331 0.055 Uiso 1 1 calc R U . . .
C21B C 0.60121(18) 0.45958(15) 0.40180(14) 0.0331(6) Uani 1 1 d . . . . .
C22B C 0.6361(2) 0.41853(16) 0.46064(15) 0.0388(7) Uani 1 1 d . . . . .
H22D H 0.689626 0.421072 0.461663 0.058 Uiso 1 1 calc R U . . .
H22E H 0.635285 0.371183 0.456779 0.058 Uiso 1 1 calc R U . . .
H22F H 0.605497 0.437205 0.500959 0.058 Uiso 1 1 calc R U . . .
C23B C 0.5194(2) 0.45010(18) 0.40193(18) 0.0458(8) Uani 1 1 d . . . . .
H23D H 0.496311 0.471468 0.362743 0.069 Uiso 1 1 calc R U . . .
H23E H 0.487385 0.471115 0.440794 0.069 Uiso 1 1 calc R U . . .
H23F H 0.522054 0.401669 0.402350 0.069 Uiso 1 1 calc R U . . .
C24B C 0.6467(2) 0.42820(16) 0.33805(15) 0.0381(7) Uani 1 1 d . . . . .
H24D H 0.623628 0.453820 0.300640 0.057 Uiso 1 1 calc R U . . .
H24E H 0.644514 0.381038 0.335702 0.057 Uiso 1 1 calc R U . . .
H24F H 0.700771 0.429793 0.337314 0.057 Uiso 1 1 calc R U . . .
C25B C 0.76069(15) 0.77283(14) 0.31188(13) 0.0257(6) Uani 1 1 d . . . . .
C26B C 0.81746(16) 0.75790(15) 0.25910(14) 0.0307(6) Uani 1 1 d . . . . .
C27B C 0.81133(17) 0.80415(15) 0.20601(14) 0.0337(7) Uani 1 1 d . . . . .
H27B H 0.851217 0.793468 0.171182 0.040 Uiso 1 1 calc R U . . .
C28B C 0.75414(17) 0.86291(15) 0.19904(14) 0.0318(6) Uani 1 1 d . . . . .
C29B C 0.69255(16) 0.87825(14) 0.25048(13) 0.0277(6) Uani 1 1 d . . . . .
C30B C 0.62471(16) 0.93249(15) 0.25307(14) 0.0305(6) Uani 1 1 d . . . . .
H30B H 0.616228 0.962673 0.216762 0.037 Uiso 1 1 calc R U . . .
C31B C 0.57024(16) 0.94300(14) 0.30684(14) 0.0288(6) Uani 1 1 d . . . . .
C32B C 0.49841(17) 0.99576(15) 0.31081(15) 0.0333(6) Uani 1 1 d . . . . .
H32B H 0.486574 1.025937 0.274879 0.040 Uiso 1 1 calc R U . . .
C33B C 0.44807(17) 1.00269(15) 0.36475(15) 0.0348(7) Uani 1 1 d . . . . .
H33B H 0.400081 1.036166 0.364905 0.042 Uiso 1 1 calc R U . . .
C34B C 0.46457(16) 0.96096(14) 0.42233(15) 0.0299(6) Uani 1 1 d . . . . .
C35B C 0.41578(16) 0.96920(15) 0.48077(15) 0.0332(6) Uani 1 1 d . . . . .
H35B H 0.366708 1.001358 0.483086 0.040 Uiso 1 1 calc R U . . .
C36B C 0.43922(17) 0.93077(15) 0.53420(15) 0.0349(7) Uani 1 1 d . . . . .
H36B H 0.406497 0.935750 0.573881 0.042 Uiso 1 1 calc R U . . .
C37B C 0.51197(16) 0.88390(15) 0.53003(14) 0.0307(6) Uani 1 1 d . . . . .
H37B H 0.528065 0.858281 0.567907 0.037 Uiso 1 1 calc R U . . .
C38B C 0.53531(15) 0.91095(14) 0.42161(14) 0.0259(6) Uani 1 1 d . . . . .
C39B C 0.58574(15) 0.89861(14) 0.36151(13) 0.0255(5) Uani 1 1 d . . . . .
C40B C 0.69838(15) 0.83340(14) 0.30616(13) 0.0250(5) Uani 1 1 d . . . . .
C41B C 0.88741(17) 0.69550(16) 0.26102(15) 0.0382(7) Uani 1 1 d . . . . .
C42B C 0.93469(18) 0.70450(18) 0.31721(18) 0.0467(8) Uani 1 1 d . . . . .
H42D H 0.901168 0.710778 0.358278 0.070 Uiso 1 1 calc R U . . .
H42E H 0.954935 0.744265 0.308167 0.070 Uiso 1 1 calc R U . . .
H42F H 0.977905 0.664159 0.320740 0.070 Uiso 1 1 calc R U . . .
C43B C 0.8603(2) 0.63092(16) 0.27217(17) 0.0446(8) Uani 1 1 d . . . . .
H43D H 0.835799 0.622733 0.234031 0.067 Uiso 1 1 calc R U . . .
H43E H 0.822901 0.635986 0.310859 0.067 Uiso 1 1 calc R U . . .
H43F H 0.904956 0.592592 0.278767 0.067 Uiso 1 1 calc R U . . .
C44B C 0.9408(2) 0.6874(2) 0.1973(2) 0.0651(12) Uani 1 1 d . . . . .
H44D H 0.910843 0.685015 0.160668 0.098 Uiso 1 1 calc R U . . .
H44E H 0.982485 0.645701 0.199514 0.098 Uiso 1 1 calc R U . . .
H44F H 0.963069 0.726249 0.190939 0.098 Uiso 1 1 calc R U . . .
C45B C 0.76032(19) 0.91038(17) 0.13956(15) 0.0388(7) Uani 1 1 d . . . . .
C46B C 0.76278(19) 0.98055(17) 0.16304(16) 0.0405(7) Uani 1 1 d . . . . .
H46D H 0.715437 1.000191 0.191189 0.061 Uiso 1 1 calc R U . . .
H46E H 0.766511 1.010446 0.125217 0.061 Uiso 1 1 calc R U . . .
H46F H 0.807934 0.975474 0.187577 0.061 Uiso 1 1 calc R U . . .
C47B C 0.6943(2) 0.91698(19) 0.09606(15) 0.0449(8) Uani 1 1 d . . . . .
H47D H 0.644452 0.933934 0.121878 0.067 Uiso 1 1 calc R U . . .
H47E H 0.696902 0.872576 0.078501 0.067 Uiso 1 1 calc R U . . .
H47F H 0.699364 0.948659 0.060023 0.067 Uiso 1 1 calc R U . . .
C48B C 0.8357(2) 0.88375(18) 0.09512(16) 0.0482(9) Uani 1 1 d . . . . .
H48D H 0.836386 0.839654 0.077855 0.072 Uiso 1 1 calc R U . . .
H48E H 0.880240 0.878876 0.120316 0.072 Uiso 1 1 calc R U . . .
H48F H 0.838300 0.915763 0.058892 0.072 Uiso 1 1 calc R U . . .
C49B C 0.77197(15) 0.89727(15) 0.47731(14) 0.0288(6) Uani 1 1 d . . . . .
C50B C 0.81130(17) 0.94697(16) 0.46004(15) 0.0337(7) Uani 1 1 d . . . . .
C51B C 0.8283(2) 0.98336(19) 0.51057(17) 0.0463(9) Uani 1 1 d . . . . .
H51B H 0.853059 1.018061 0.497590 0.056 Uiso 1 1 calc R U . . .
C52B C 0.8131(2) 0.9745(2) 0.57646(18) 0.0530(10) Uani 1 1 d D . . . .
C53B C 0.77595(18) 0.92175(17) 0.59610(15) 0.0374(7) Uani 1 1 d . . . . .
C54B C 0.75997(18) 0.89902(17) 0.66052(15) 0.0374(7) Uani 1 1 d . . . . .
H54B H 0.774523 0.919901 0.695818 0.045 Uiso 1 1 calc R U . . .
C55B C 0.72397(16) 0.84754(15) 0.67370(14) 0.0309(6) Uani 1 1 d . . . . .
C56B C 0.70800(18) 0.82271(16) 0.73862(14) 0.0354(7) Uani 1 1 d . . . . .
H56B H 0.724228 0.841272 0.774553 0.042 Uiso 1 1 calc R U . . .
C57B C 0.67061(18) 0.77380(16) 0.74946(14) 0.0343(7) Uani 1 1 d . . . . .
H57B H 0.662068 0.757650 0.792688 0.041 Uiso 1 1 calc R U . . .
C58B C 0.64332(17) 0.74555(14) 0.69639(13) 0.0300(6) Uani 1 1 d . . . . .
C59B C 0.59882(18) 0.69846(15) 0.70577(14) 0.0347(7) Uani 1 1 d . . . . .
H59B H 0.586667 0.682557 0.748418 0.042 Uiso 1 1 calc R U . . .
C60B C 0.57308(19) 0.67562(15) 0.65312(14) 0.0357(7) Uani 1 1 d . . . . .
H60B H 0.542177 0.644292 0.658974 0.043 Uiso 1 1 calc R U . . .
C61B C 0.59262(17) 0.69878(14) 0.59027(14) 0.0303(6) Uani 1 1 d . . . . .
H61B H 0.574052 0.682498 0.554239 0.036 Uiso 1 1 calc R U . . .
C62B C 0.65907(15) 0.76690(14) 0.63196(13) 0.0260(6) Uani 1 1 d . . . . .
C63B C 0.70098(15) 0.81812(14) 0.62021(13) 0.0264(6) Uani 1 1 d . . . . .
C64B C 0.75387(15) 0.88582(14) 0.54564(14) 0.0282(6) Uani 1 1 d . . . . .
C65B C 0.83239(19) 0.96203(17) 0.38805(16) 0.0392(7) Uani 1 1 d . . . . .
C66B C 0.7575(2) 0.98862(18) 0.35486(17) 0.0450(8) Uani 1 1 d . . . . .
H66D H 0.726038 0.956010 0.361502 0.068 Uiso 1 1 calc R U . . .
H66E H 0.770250 0.994771 0.308036 0.068 Uiso 1 1 calc R U . . .
H66F H 0.728325 1.032096 0.373812 0.068 Uiso 1 1 calc R U . . .
C67B C 0.8816(2) 0.89674(19) 0.35446(19) 0.0534(10) Uani 1 1 d . . . . .
H67D H 0.852627 0.862148 0.358704 0.080 Uiso 1 1 calc R U . . .
H67E H 0.929935 0.880291 0.375151 0.080 Uiso 1 1 calc R U . . .
H67F H 0.893514 0.906256 0.308156 0.080 Uiso 1 1 calc R U . . .
C68B C 0.8793(2) 1.0154(2) 0.37888(18) 0.0559(10) Uani 1 1 d . . . . .
H68D H 0.928838 0.998125 0.397665 0.084 Uiso 1 1 calc R U . . .
H68E H 0.849972 1.057153 0.400902 0.084 Uiso 1 1 calc R U . . .
H68F H 0.889031 1.024811 0.332250 0.084 Uiso 1 1 calc R U . . .
C69B C 0.8427(4) 1.0150(3) 0.6263(2) 0.0550(18) Uani 0.678(10) 1 d D U P A 1
C70B C 0.7705(4) 1.0539(3) 0.6681(3) 0.0620(19) Uani 0.678(10) 1 d D U P A 1
H70D H 0.746272 1.021781 0.692742 0.093 Uiso 0.678(10) 1 calc R U P A 1
H70E H 0.733740 1.082055 0.639844 0.093 Uiso 0.678(10) 1 calc R U P A 1
H70F H 0.785374 1.082811 0.698513 0.093 Uiso 0.678(10) 1 calc R U P A 1
C71B C 0.8793(4) 1.0678(3) 0.5909(3) 0.064(2) Uani 0.678(10) 1 d D U P A 1
H71D H 0.890166 1.097333 0.622907 0.096 Uiso 0.678(10) 1 calc R U P A 1
H71E H 0.843363 1.095022 0.561374 0.096 Uiso 0.678(10) 1 calc R U P A 1
H71F H 0.927679 1.044848 0.565619 0.096 Uiso 0.678(10) 1 calc R U P A 1
C72B C 0.9014(4) 0.9717(4) 0.6692(3) 0.067(2) Uani 0.678(10) 1 d D U P A 1
H72D H 0.922019 1.001044 0.694837 0.101 Uiso 0.678(10) 1 calc R U P A 1
H72E H 0.943814 0.942388 0.641782 0.101 Uiso 0.678(10) 1 calc R U P A 1
H72F H 0.875996 0.943681 0.698778 0.101 Uiso 0.678(10) 1 calc R U P A 1
C69" C 0.8058(9) 1.0356(6) 0.6223(6) 0.054(3) Uani 0.322(10) 1 d D U P A 2
C70" C 0.7241(8) 1.0697(6) 0.6598(6) 0.053(3) Uani 0.322(10) 1 d D U P A 2
H70G H 0.706583 1.035772 0.687823 0.079 Uiso 0.322(10) 1 calc R U P A 2
H70H H 0.686399 1.087752 0.628173 0.079 Uiso 0.322(10) 1 calc R U P A 2
H70I H 0.728758 1.106569 0.686701 0.079 Uiso 0.322(10) 1 calc R U P A 2
C71" C 0.8281(9) 1.1018(8) 0.5874(6) 0.070(4) Uani 0.322(10) 1 d D U P A 2
H71G H 0.880032 1.087990 0.564139 0.105 Uiso 0.322(10) 1 calc R U P A 2
H71H H 0.827325 1.134910 0.620619 0.105 Uiso 0.322(10) 1 calc R U P A 2
H71I H 0.790410 1.122138 0.556343 0.105 Uiso 0.322(10) 1 calc R U P A 2
C72" C 0.8623(8) 1.0119(8) 0.6713(7) 0.069(4) Uani 0.322(10) 1 d D U P A 2
H72G H 0.871622 0.962797 0.677441 0.103 Uiso 0.322(10) 1 calc R U P A 2
H72H H 0.841386 1.034358 0.712871 0.103 Uiso 0.322(10) 1 calc R U P A 2
H72I H 0.911058 1.022851 0.656112 0.103 Uiso 0.322(10) 1 calc R U P A 2

loop_
_atom_site_aniso_label
_atom_site_aniso_U_11
_atom_site_aniso_U_22
_atom_site_aniso_U_33
_atom_site_aniso_U_23
_atom_site_aniso_U_13
_atom_site_aniso_U_12
Er1A 0.01759(6) 0.02280(6) 0.01940(6) -0.00612(4) 0.00044(4) -0.00148(5)
O1A 0.0211(9) 0.0245(10) 0.0311(10) -0.0036(8) -0.0019(8) -0.0009(8)
O2A 0.0232(9) 0.0303(10) 0.0225(9) -0.0073(8) 0.0027(7) -0.0085(8)
O3A 0.0242(9) 0.0238(9) 0.0215(9) -0.0054(7) 0.0001(7) 0.0004(8)
N1A 0.0208(11) 0.0254(11) 0.0188(11) -0.0076(9) 0.0000(8) -0.0015(9)
N2A 0.0218(11) 0.0283(12) 0.0259(12) -0.0096(9) -0.0011(9) -0.0031(9)
N3A 0.0190(10) 0.0247(11) 0.0203(11) -0.0030(9) -0.0009(8) -0.0018(9)
N4A 0.0190(10) 0.0235(11) 0.0243(11) -0.0048(9) 0.0002(8) -0.0013(9)
N5A 0.0198(11) 0.0243(11) 0.0220(11) -0.0071(9) 0.0004(8) -0.0010(9)
N6A 0.0243(12) 0.0268(12) 0.0233(11) -0.0076(9) 0.0029(9) -0.0001(9)
C1A 0.0256(13) 0.0249(13) 0.0209(13) -0.0054(10) -0.0006(10) -0.0009(11)
C2A 0.0311(14) 0.0293(14) 0.0213(13) -0.0053(11) -0.0025(11) -0.0025(11)
C3A 0.0376(16) 0.0247(14) 0.0245(14) -0.0027(11) -0.0053(12) 0.0015(12)
C4A 0.0395(16) 0.0253(14) 0.0242(14) -0.0045(11) -0.0043(12) -0.0039(12)
C5A 0.0354(15) 0.0265(14) 0.0216(13) -0.0055(11) -0.0006(11) -0.0060(12)
C6A 0.0395(16) 0.0283(15) 0.0229(14) -0.0061(11) 0.0016(11) -0.0115(12)
C7A 0.0318(15) 0.0339(15) 0.0232(14) -0.0098(12) 0.0045(11) -0.0096(12)
C8A 0.0308(15) 0.0386(17) 0.0367(17) -0.0092(13) 0.0060(12) -0.0160(13)
C9A 0.0267(15) 0.0436(18) 0.0404(18) -0.0129(14) 0.0040(12) -0.0143(13)
C10A 0.0229(13) 0.0391(16) 0.0296(15) -0.0151(12) 0.0013(11) -0.0068(12)
C11A 0.0202(14) 0.0420(17) 0.0373(17) -0.0148(13) -0.0017(12) -0.0059(12)
C12A 0.0233(14) 0.0345(16) 0.0373(17) -0.0107(13) -0.0064(12) 0.0016(12)
C13A 0.0224(13) 0.0299(15) 0.0304(15) -0.0106(12) -0.0032(11) -0.0015(11)
C14A 0.0246(13) 0.0298(14) 0.0210(13) -0.0113(11) 0.0000(10) -0.0040(11)
C15A 0.0268(13) 0.0268(14) 0.0219(13) -0.0102(11) 0.0013(10) -0.0048(11)
C16A 0.0255(13) 0.0284(14) 0.0177(12) -0.0077(10) 0.0009(10) -0.0027(11)
C17A 0.0258(14) 0.0307(15) 0.0355(16) -0.0049(12) -0.0046(12) 0.0040(12)
C18A 0.0324(17) 0.0356(17) 0.048(2) -0.0050(15) -0.0094(14) 0.0028(13)
C19A 0.0285(16) 0.0379(18) 0.0427(18) -0.0029(14) -0.0002(13) 0.0020(13)
C20A 0.0323(16) 0.0381(17) 0.0372(17) -0.0069(13) -0.0091(13) -0.0012(13)
C21A 0.0466(18) 0.0277(15) 0.0316(16) -0.0019(12) -0.0081(13) -0.0086(13)
C22A 0.062(2) 0.0332(17) 0.0296(16) -0.0017(13) -0.0052(14) -0.0137(16)
C23A 0.056(2) 0.0274(16) 0.0347(17) -0.0078(13) -0.0045(14) -0.0091(15)
C24A 0.057(2) 0.0267(16) 0.045(2) 0.0006(14) -0.0150(16) -0.0021(15)
C25A 0.0224(13) 0.0288(14) 0.0229(13) -0.0043(11) 0.0011(10) -0.0050(11)
C26A 0.0251(13) 0.0338(15) 0.0207(13) -0.0052(11) 0.0017(10) -0.0098(12)
C27A 0.0271(14) 0.0389(17) 0.0236(14) -0.0084(12) 0.0039(11) -0.0063(12)
C28A 0.0303(14) 0.0368(16) 0.0199(13) -0.0066(11) -0.0005(11) -0.0077(12)
C29A 0.0255(13) 0.0318(15) 0.0213(13) -0.0033(11) -0.0035(10) -0.0049(11)
C30A 0.0272(14) 0.0338(15) 0.0201(13) -0.0056(11) -0.0061(10) -0.0075(12)
C31A 0.0246(13) 0.0319(15) 0.0238(13) -0.0030(11) -0.0048(10) -0.0046(11)
C32A 0.0276(14) 0.0419(17) 0.0297(15) -0.0013(13) -0.0089(11) -0.0112(13)
C33A 0.0213(14) 0.0442(18) 0.0381(16) 0.0006(14) -0.0067(11) -0.0125(13)
C34A 0.0191(13) 0.0324(15) 0.0296(14) -0.0019(12) -0.0022(10) -0.0038(11)
C35A 0.0197(13) 0.0386(17) 0.0378(16) -0.0008(13) 0.0024(11) -0.0064(12)
C36A 0.0238(14) 0.0399(17) 0.0310(15) -0.0056(13) 0.0071(11) -0.0061(12)
C37A 0.0231(13) 0.0320(15) 0.0257(14) -0.0054(12) 0.0035(10) -0.0033(11)
C38A 0.0212(13) 0.0234(13) 0.0261(13) -0.0019(11) -0.0018(10) -0.0013(10)
C39A 0.0162(12) 0.0253(13) 0.0223(13) -0.0022(10) -0.0020(9) -0.0015(10)
C40A 0.0215(13) 0.0287(14) 0.0218(13) -0.0033(11) -0.0016(10) -0.0051(11)
C41A 0.0236(14) 0.0494(18) 0.0312(15) -0.0128(13) 0.0063(11) -0.0150(13)
C42A 0.0368(17) 0.0472(19) 0.0424(19) -0.0114(15) 0.0089(14) -0.0208(15)
C43A 0.0333(17) 0.066(2) 0.0400(18) -0.0188(17) 0.0132(14) -0.0239(17)
C44A 0.0256(15) 0.055(2) 0.0373(17) -0.0143(15) -0.0003(12) -0.0116(14)
C45A 0.0289(15) 0.0484(18) 0.0220(14) -0.0134(13) 0.0017(11) -0.0100(13)
C46A 0.0322(16) 0.060(2) 0.0272(16) -0.0132(15) -0.0007(12) -0.0094(15)
C47A 0.0357(16) 0.051(2) 0.0251(15) -0.0152(14) 0.0018(12) -0.0088(14)
C48A 0.0439(19) 0.0452(19) 0.0359(17) -0.0174(14) 0.0021(14) -0.0157(15)
C49A 0.0138(11) 0.0263(13) 0.0234(13) -0.0053(10) 0.0001(9) -0.0012(10)
C50A 0.0151(12) 0.0265(13) 0.0270(13) -0.0076(11) 0.0000(10) -0.0012(10)
C51A 0.0181(12) 0.0252(14) 0.0324(14) -0.0056(11) 0.0002(10) -0.0017(11)
C52A 0.0195(13) 0.0257(13) 0.0300(14) -0.0027(11) -0.0011(10) -0.0033(11)
C53A 0.0198(13) 0.0289(14) 0.0278(14) -0.0015(11) -0.0018(10) -0.0051(11)
C54A 0.0266(14) 0.0285(14) 0.0229(13) -0.0010(11) -0.0032(10) -0.0047(11)
C55A 0.0289(14) 0.0302(14) 0.0209(13) -0.0039(11) -0.0007(10) -0.0063(12)
C56A 0.0467(18) 0.0374(16) 0.0200(14) -0.0019(12) -0.0034(12) -0.0121(14)
C57A 0.0457(18) 0.0377(16) 0.0189(13) -0.0088(12) 0.0027(12) -0.0122(14)
C58A 0.0327(15) 0.0324(15) 0.0239(14) -0.0089(11) 0.0022(11) -0.0095(12)
C59A 0.0422(17) 0.0328(16) 0.0267(15) -0.0140(12) 0.0057(12) -0.0090(13)
C60A 0.0467(19) 0.0273(15) 0.0342(16) -0.0105(12) 0.0028(14) -0.0003(14)
C61A 0.0385(17) 0.0271(15) 0.0266(15) -0.0075(12) 0.0023(12) 0.0019(12)
C62A 0.0243(13) 0.0281(14) 0.0215(13) -0.0075(10) 0.0024(10) -0.0055(11)
C63A 0.0212(13) 0.0284(14) 0.0216(13) -0.0059(10) -0.0005(10) -0.0056(11)
C64A 0.0162(12) 0.0259(13) 0.0242(13) -0.0059(10) -0.0006(10) -0.0033(10)
C65A 0.0207(13) 0.0292(14) 0.0251(13) -0.0107(11) 0.0018(10) -0.0013(11)
C66A 0.0226(13) 0.0330(15) 0.0297(15) -0.0112(12) 0.0038(11) -0.0016(12)
C67A 0.0240(14) 0.0426(18) 0.0314(16) -0.0127(13) -0.0034(11) -0.0027(13)
C68A 0.0330(16) 0.0289(15) 0.0312(15) -0.0151(12) 0.0015(12) -0.0006(12)
C69A 0.0354(16) 0.0311(16) 0.0330(16) 0.0026(12) -0.0005(12) -0.0048(13)
C70A 0.048(2) 0.043(2) 0.043(2) 0.0089(16) -0.0121(15) -0.0020(16)
C71A 0.050(2) 0.0270(16) 0.046(2) 0.0018(14) 0.0063(15) -0.0029(14)
C72A 0.0459(19) 0.0342(17) 0.0359(17) -0.0011(14) 0.0083(14) -0.0103(15)
Er1B 0.01949(6) 0.02195(6) 0.02190(6) -0.00620(5) 0.00015(4) -0.00033(5)
O1B 0.0235(9) 0.0272(10) 0.0247(10) -0.0038(8) -0.0036(7) -0.0021(8)
O2B 0.0223(9) 0.0246(10) 0.0235(9) -0.0055(8) 0.0027(7) 0.0016(8)
O3B 0.0327(11) 0.0286(10) 0.0269(10) -0.0082(8) 0.0032(8) -0.0077(9)
N1B 0.0235(11) 0.0243(11) 0.0186(11) -0.0041(9) -0.0010(8) -0.0016(9)
N2B 0.0249(12) 0.0261(12) 0.0328(13) -0.0080(10) -0.0053(10) 0.0005(9)
N3B 0.0205(11) 0.0242(11) 0.0249(11) -0.0056(9) 0.0000(8) 0.0018(9)
N4B 0.0227(11) 0.0260(12) 0.0288(12) -0.0077(10) 0.0031(9) -0.0032(9)
N5B 0.0217(11) 0.0254(12) 0.0265(12) -0.0069(9) -0.0012(9) 0.0004(9)
N6B 0.0289(12) 0.0241(12) 0.0256(12) -0.0061(9) -0.0015(9) -0.0014(10)
C1B 0.0248(13) 0.0282(14) 0.0158(12) -0.0043(10) 0.0000(10) -0.0025(11)
C2B 0.0266(14) 0.0343(15) 0.0196(13) -0.0032(11) -0.0010(10) -0.0078(12)
C3B 0.0310(15) 0.0387(16) 0.0233(14) -0.0049(12) -0.0035(11) -0.0142(12)
C4B 0.0338(15) 0.0307(14) 0.0187(13) -0.0068(11) 0.0001(11) -0.0094(12)
C5B 0.0326(14) 0.0272(14) 0.0148(12) -0.0038(10) 0.0008(10) -0.0070(11)
C6B 0.0345(14) 0.0259(14) 0.0166(12) -0.0036(10) 0.0028(10) -0.0054(11)
C7B 0.0278(13) 0.0242(13) 0.0199(13) -0.0026(10) -0.0026(10) 0.0001(11)
C8B 0.0319(15) 0.0235(14) 0.0247(14) -0.0045(11) 0.0007(11) 0.0027(11)
C9B 0.0264(14) 0.0285(15) 0.0279(15) -0.0024(12) -0.0028(11) 0.0073(11)
C10B 0.0258(14) 0.0297(15) 0.0254(14) -0.0033(11) -0.0035(11) 0.0013(11)
C11B 0.0224(14) 0.0363(17) 0.0469(19) -0.0066(14) -0.0058(13) 0.0025(12)
C12B 0.0259(15) 0.0406(18) 0.060(2) -0.0152(16) -0.0105(14) -0.0034(13)
C13B 0.0268(15) 0.0291(16) 0.054(2) -0.0154(14) -0.0105(13) 0.0029(12)
C14B 0.0240(13) 0.0239(13) 0.0250(14) -0.0034(11) -0.0040(10) 0.0005(11)
C15B 0.0269(13) 0.0243(13) 0.0181(12) -0.0035(10) -0.0012(10) -0.0007(11)
C16B 0.0257(13) 0.0264(13) 0.0170(12) -0.0056(10) 0.0007(10) -0.0031(11)
C17B 0.0278(15) 0.0367(16) 0.0337(16) -0.0011(13) -0.0082(12) -0.0085(12)
C18B 0.0307(16) 0.047(2) 0.0458(19) -0.0016(15) -0.0109(14) -0.0105(14)
C19B 0.0363(17) 0.0464(19) 0.0374(17) 0.0063(14) -0.0119(13) -0.0096(15)
C20B 0.0253(15) 0.0403(18) 0.0415(18) -0.0026(14) -0.0014(12) -0.0028(13)
C21B 0.0412(17) 0.0329(16) 0.0269(15) -0.0085(12) 0.0007(12) -0.0128(13)
C22B 0.053(2) 0.0338(17) 0.0297(16) -0.0026(13) 0.0019(14) -0.0127(15)
C23B 0.055(2) 0.0409(19) 0.048(2) -0.0065(16) -0.0046(16) -0.0237(17)
C24B 0.052(2) 0.0361(17) 0.0293(16) -0.0097(13) -0.0019(14) -0.0165(15)
C25B 0.0245(13) 0.0256(14) 0.0234(13) -0.0055(11) 0.0006(10) -0.0005(11)
C26B 0.0278(14) 0.0311(15) 0.0264(14) -0.0046(12) 0.0048(11) 0.0020(12)
C27B 0.0308(15) 0.0368(16) 0.0274(15) -0.0035(12) 0.0080(12) -0.0021(13)
C28B 0.0313(15) 0.0337(16) 0.0259(14) -0.0044(12) 0.0024(11) -0.0020(12)
C29B 0.0286(14) 0.0274(14) 0.0248(14) -0.0031(11) -0.0015(11) -0.0029(11)
C30B 0.0298(15) 0.0314(15) 0.0261(14) 0.0007(12) -0.0059(11) 0.0004(12)
C31B 0.0269(14) 0.0256(14) 0.0311(15) -0.0047(11) -0.0039(11) -0.0006(11)
C32B 0.0313(15) 0.0296(15) 0.0352(16) -0.0047(12) -0.0074(12) 0.0011(12)
C33B 0.0266(15) 0.0300(16) 0.0420(17) -0.0056(13) -0.0052(12) 0.0042(12)
C34B 0.0215(13) 0.0255(14) 0.0387(16) -0.0079(12) 0.0008(11) 0.0010(11)
C35B 0.0213(14) 0.0286(15) 0.0446(17) -0.0110(13) 0.0053(12) 0.0007(11)
C36B 0.0272(15) 0.0330(16) 0.0387(17) -0.0094(13) 0.0111(12) -0.0017(12)
C37B 0.0293(15) 0.0282(15) 0.0313(15) -0.0067(12) 0.0039(11) -0.0031(12)
C38B 0.0198(13) 0.0228(13) 0.0318(14) -0.0083(11) 0.0005(10) 0.0004(10)
C39B 0.0215(13) 0.0237(13) 0.0293(14) -0.0063(11) -0.0026(10) -0.0013(10)
C40B 0.0209(13) 0.0234(13) 0.0274(14) -0.0067(11) 0.0004(10) 0.0000(10)
C41B 0.0287(15) 0.0371(17) 0.0359(17) -0.0009(13) 0.0096(12) 0.0094(13)
C42B 0.0238(16) 0.047(2) 0.061(2) 0.0023(17) -0.0003(14) 0.0041(14)
C43B 0.0416(19) 0.0346(17) 0.046(2) -0.0081(15) 0.0080(15) 0.0071(14)
C44B 0.046(2) 0.059(2) 0.060(2) 0.005(2) 0.0302(18) 0.0252(18)
C45B 0.0419(18) 0.0409(18) 0.0271(16) 0.0024(13) 0.0035(13) -0.0019(14)
C46B 0.0403(18) 0.0421(18) 0.0346(17) 0.0003(14) 0.0037(14) -0.0056(15)
C47B 0.053(2) 0.051(2) 0.0265(16) 0.0020(15) -0.0026(14) -0.0077(17)
C48B 0.054(2) 0.048(2) 0.0345(18) 0.0041(15) 0.0144(15) -0.0054(17)
C49B 0.0202(13) 0.0304(15) 0.0313(15) -0.0107(12) 0.0006(11) 0.0014(11)
C50B 0.0262(15) 0.0373(17) 0.0377(16) -0.0133(13) 0.0059(12) -0.0100(13)
C51B 0.046(2) 0.056(2) 0.0447(19) -0.0176(16) 0.0101(15) -0.0313(17)
C52B 0.066(2) 0.063(2) 0.0432(19) -0.0175(17) 0.0034(17) -0.040(2)
C53B 0.0341(16) 0.0448(18) 0.0343(16) -0.0145(14) 0.0003(13) -0.0115(14)
C54B 0.0388(17) 0.0421(18) 0.0335(16) -0.0131(13) -0.0058(13) -0.0117(14)
C55B 0.0287(15) 0.0322(15) 0.0289(14) -0.0110(12) -0.0043(11) -0.0007(12)
C56B 0.0393(17) 0.0372(17) 0.0273(15) -0.0102(13) -0.0068(12) -0.0030(13)
C57B 0.0431(18) 0.0355(16) 0.0202(14) -0.0064(12) -0.0048(12) -0.0017(13)
C58B 0.0334(15) 0.0269(14) 0.0246(14) -0.0040(11) -0.0041(11) 0.0020(12)
C59B 0.0454(18) 0.0293(15) 0.0247(14) -0.0036(12) 0.0016(12) -0.0031(13)
C60B 0.0511(19) 0.0312(16) 0.0271(15) -0.0053(12) 0.0027(13) -0.0165(14)
C61B 0.0356(16) 0.0286(15) 0.0255(14) -0.0088(12) -0.0020(12) -0.0055(12)
C62B 0.0244(13) 0.0246(14) 0.0246(13) -0.0066(11) -0.0030(10) 0.0026(11)
C63B 0.0224(13) 0.0257(14) 0.0268(14) -0.0078(11) -0.0035(10) 0.0029(11)
C64B 0.0199(13) 0.0276(14) 0.0349(15) -0.0092(12) -0.0003(11) -0.0019(11)
C65B 0.0370(17) 0.0421(18) 0.0403(17) -0.0132(14) 0.0116(13) -0.0173(14)
C66B 0.051(2) 0.045(2) 0.0398(19) -0.0021(15) 0.0032(15) -0.0166(16)
C67B 0.045(2) 0.057(2) 0.053(2) -0.0198(18) 0.0220(17) -0.0134(18)
C68B 0.065(2) 0.065(3) 0.048(2) -0.0148(19) 0.0175(18) -0.041(2)
C69B 0.062(4) 0.072(4) 0.046(3) -0.014(3) -0.007(3) -0.043(3)
C70B 0.080(4) 0.057(3) 0.057(3) -0.019(3) 0.005(3) -0.033(3)
C71B 0.081(4) 0.069(4) 0.057(3) -0.022(3) -0.005(3) -0.046(3)
C72B 0.065(3) 0.084(4) 0.068(3) -0.006(3) -0.016(3) -0.043(3)
C69" 0.061(6) 0.068(6) 0.048(6) -0.015(4) -0.003(4) -0.041(5)
C70" 0.070(5) 0.047(5) 0.044(5) -0.017(4) -0.005(4) -0.017(4)
C71" 0.079(6) 0.066(5) 0.071(6) -0.007(4) -0.005(4) -0.032(4)
C72" 0.072(5) 0.071(6) 0.071(5) -0.002(4) -0.013(4) -0.032(4)

loop_
_atom_type_symbol
_atom_type_description
_atom_type_scat_dispersion_real
_atom_type_scat_dispersion_imag
_atom_type_scat_source
C C 0.0033 0.0016 'International Tables Vol C Tables 4.2.6.8 and 6.1.1.4'
H H 0.0000 0.0000 'International Tables Vol C Tables 4.2.6.8 and 6.1.1.4'
N N 0.0061 0.0033 'International Tables Vol C Tables 4.2.6.8 and 6.1.1.4'
O O 0.0106 0.0060 'International Tables Vol C Tables 4.2.6.8 and 6.1.1.4'
Er Er -0.2586 4.9576 'International Tables Vol C Tables 4.2.6.8 and 6.1.1.4'

loop_
_geom_angle_atom_site_label_1
_geom_angle_atom_site_label_2
_geom_angle_atom_site_label_3
_geom_angle
_geom_angle_site_symmetry_1
_geom_angle_site_symmetry_3
_geom_angle_publ_flag
O2A Er1A O1A 97.57(7) . . ?
O2A Er1A O3A 79.55(7) . . ?
O1A Er1A O3A 143.90(7) . . ?
O2A Er1A N3A 66.17(7) . . ?
O1A Er1A N3A 78.00(7) . . ?
O3A Er1A N3A 67.86(7) . . ?
O2A Er1A N1A 70.01(7) . . ?
O1A Er1A N1A 65.32(7) . . ?
O3A Er1A N1A 141.60(7) . . ?
N3A Er1A N1A 116.97(7) . . ?
O2A Er1A N5A 132.55(7) . . ?
O1A Er1A N5A 129.84(7) . . ?
O3A Er1A N5A 63.74(6) . . ?
N3A Er1A N5A 119.53(7) . . ?
N1A Er1A N5A 123.42(7) . . ?
O2A Er1A N4A 130.34(7) . . ?
O1A Er1A N4A 68.87(7) . . ?
O3A Er1A N4A 85.54(7) . . ?
N3A Er1A N4A 64.31(7) . . ?
N1A Er1A N4A 132.13(7) . . ?
N5A Er1A N4A 77.73(7) . . ?
O2A Er1A N2A 73.11(7) . . ?
O1A Er1A N2A 128.41(7) . . ?
O3A Er1A N2A 85.59(7) . . ?
N3A Er1A N2A 134.33(7) . . ?
N1A Er1A N2A 63.86(7) . . ?
N5A Er1A N2A 75.01(7) . . ?
N4A Er1A N2A 152.52(7) . . ?
O2A Er1A N6A 142.58(7) . . ?
O1A Er1A N6A 78.01(7) . . ?
O3A Er1A N6A 125.19(7) . . ?
N3A Er1A N6A 144.88(7) . . ?
N1A Er1A N6A 74.61(7) . . ?
N5A Er1A N6A 61.45(7) . . ?
N4A Er1A N6A 83.23(7) . . ?
N2A Er1A N6A 80.79(7) . . ?
C1A O1A Er1A 125.52(16) . . ?
C25A O2A Er1A 123.01(16) . . ?
C49A O3A Er1A 128.21(16) . . ?
C15A N1A C16A 119.7(2) . . ?
C15A N1A Er1A 121.24(17) . . ?
C16A N1A Er1A 117.90(17) . . ?
C13A N2A C14A 117.6(2) . . ?
C13A N2A Er1A 124.47(18) . . ?
C14A N2A Er1A 116.04(17) . . ?
C39A N3A C40A 120.4(2) . . ?
C39A N3A Er1A 122.48(17) . . ?
C40A N3A Er1A 115.91(16) . . ?
C37A N4A C38A 117.1(2) . . ?
C37A N4A Er1A 125.20(18) . . ?
C38A N4A Er1A 117.18(16) . . ?
C63A N5A C64A 118.9(2) . . ?
C63A N5A Er1A 123.96(17) . . ?
C64A N5A Er1A 117.17(16) . . ?
C61A N6A C62A 117.2(2) . . ?
C61A N6A Er1A 123.60(18) . . ?
C62A N6A Er1A 118.99(17) . . ?
O1A C1A C2A 125.0(3) . . ?
O1A C1A C16A 117.4(2) . . ?
C2A C1A C16A 117.6(3) . . ?
C1A C2A C3A 117.8(3) . . ?
C1A C2A C17A 119.6(3) . . ?
C3A C2A C17A 122.6(3) . . ?
C4A C3A C2A 126.8(3) . . ?
C4A C3A H3AA 116.6 . . ?
C2A C3A H3AA 116.6 . . ?
C3A C4A C5A 116.6(3) . . ?
C3A C4A C21A 120.8(3) . . ?
C5A C4A C21A 122.7(3) . . ?
C6A C5A C16A 114.8(3) . . ?
C6A C5A C4A 127.4(3) . . ?
C16A C5A C4A 117.8(3) . . ?
C7A C6A C5A 122.0(3) . . ?
C7A C6A H6AA 119.0 . . ?
C5A C6A H6AA 119.0 . . ?
C6A C7A C15A 117.9(3) . . ?
C6A C7A C8A 123.7(3) . . ?
C15A C7A C8A 118.4(3) . . ?
C9A C8A C7A 121.1(3) . . ?
C9A C8A H8AA 119.4 . . ?
C7A C8A H8AA 119.4 . . ?
C8A C9A C10A 121.4(3) . . ?
C8A C9A H9AA 119.3 . . ?
C10A C9A H9AA 119.3 . . ?
C11A C10A C14A 117.9(3) . . ?
C11A C10A C9A 122.9(3) . . ?
C14A C10A C9A 119.1(3) . . ?
C12A C11A C10A 119.1(3) . . ?
C12A C11A H11A 120.5 . . ?
C10A C11A H11A 120.5 . . ?
C11A C12A C13A 119.4(3) . . ?
C11A C12A H12A 120.3 . . ?
C13A C12A H12A 120.3 . . ?
N2A C13A C12A 123.2(3) . . ?
N2A C13A H13A 118.4 . . ?
C12A C13A H13A 118.4 . . ?
N2A C14A C10A 122.8(3) . . ?
N2A C14A C15A 117.7(2) . . ?
C10A C14A C15A 119.5(3) . . ?
N1A C15A C7A 121.7(3) . . ?
N1A C15A C14A 118.0(2) . . ?
C7A C15A C14A 120.4(3) . . ?
N1A C16A C5A 123.6(2) . . ?
N1A C16A C1A 113.2(2) . . ?
C5A C16A C1A 123.2(2) . . ?
C19A C17A C2A 110.4(2) . . ?
C19A C17A C18A 108.3(2) . . ?
C2A C17A C18A 112.5(3) . . ?
C19A C17A C20A 109.5(3) . . ?
C2A C17A C20A 109.1(2) . . ?
C18A C17A C20A 107.0(2) . . ?
C17A C18A H18A 109.5 . . ?
C17A C18A H18B 109.5 . . ?
H18A C18A H18B 109.5 . . ?
C17A C18A H18C 109.5 . . ?
H18A C18A H18C 109.5 . . ?
H18B C18A H18C 109.5 . . ?
C17A C19A H19A 109.5 . . ?
C17A C19A H19B 109.5 . . ?
H19A C19A H19B 109.5 . . ?
C17A C19A H19C 109.5 . . ?
H19A C19A H19C 109.5 . . ?
H19B C19A H19C 109.5 . . ?
C17A C20A H20A 109.5 . . ?
C17A C20A H20B 109.5 . . ?
H20A C20A H20B 109.5 . . ?
C17A C20A H20C 109.5 . . ?
H20A C20A H20C 109.5 . . ?
H20B C20A H20C 109.5 . . ?
C24A C21A C22A 106.6(3) . . ?
C24A C21A C23A 105.1(3) . . ?
C22A C21A C23A 110.9(3) . . ?
C24A C21A C4A 112.2(3) . . ?
C22A C21A C4A 110.8(2) . . ?
C23A C21A C4A 111.0(2) . . ?
C21A C22A H22A 109.5 . . ?
C21A C22A H22B 109.5 . . ?
H22A C22A H22B 109.5 . . ?
C21A C22A H22C 109.5 . . ?
H22A C22A H22C 109.5 . . ?
H22B C22A H22C 109.5 . . ?
C21A C23A H23A 109.5 . . ?
C21A C23A H23B 109.5 . . ?
H23A C23A H23B 109.5 . . ?
C21A C23A H23C 109.5 . . ?
H23A C23A H23C 109.5 . . ?
H23B C23A H23C 109.5 . . ?
C21A C24A H24A 109.5 . . ?
C21A C24A H24B 109.5 . . ?
H24A C24A H24B 109.5 . . ?
C21A C24A H24C 109.5 . . ?
H24A C24A H24C 109.5 . . ?
H24B C24A H24C 109.5 . . ?
O2A C25A C26A 125.4(2) . . ?
O2A C25A C40A 117.6(2) . . ?
C26A C25A C40A 117.0(2) . . ?
C25A C26A C27A 117.9(2) . . ?
C25A C26A C41A 120.0(2) . . ?
C27A C26A C41A 121.9(2) . . ?
C28A C27A C26A 127.3(3) . . ?
C28A C27A H27A 116.3 . . ?
C26A C27A H27A 116.3 . . ?
C27A C28A C29A 116.6(2) . . ?
C27A C28A C45A 121.4(2) . . ?
C29A C28A C45A 121.9(2) . . ?
C30A C29A C28A 127.4(2) . . ?
C30A C29A C40A 115.3(2) . . ?
C28A C29A C40A 117.3(2) . . ?
C31A C30A C29A 122.0(2) . . ?
C31A C30A H30A 119.0 . . ?
C29A C30A H30A 119.0 . . ?
C30A C31A C39A 117.4(2) . . ?
C30A C31A C32A 124.2(3) . . ?
C39A C31A C32A 118.4(2) . . ?
C33A C32A C31A 121.5(3) . . ?
C33A C32A H32A 119.2 . . ?
C31A C32A H32A 119.2 . . ?
C32A C33A C34A 121.2(3) . . ?
C32A C33A H33A 119.4 . . ?
C34A C33A H33A 119.4 . . ?
C35A C34A C38A 117.5(3) . . ?
C35A C34A C33A 123.4(3) . . ?
C38A C34A C33A 119.0(2) . . ?
C36A C35A C34A 119.3(3) . . ?
C36A C35A H35A 120.4 . . ?
C34A C35A H35A 120.4 . . ?
C35A C36A C37A 119.3(3) . . ?
C35A C36A H36A 120.4 . . ?
C37A C36A H36A 120.4 . . ?
N4A C37A C36A 123.7(3) . . ?
N4A C37A H37A 118.1 . . ?
C36A C37A H37A 118.1 . . ?
N4A C38A C34A 123.0(2) . . ?
N4A C38A C39A 117.6(2) . . ?
C34A C38A C39A 119.4(2) . . ?
N3A C39A C31A 122.3(2) . . ?
N3A C39A C38A 117.9(2) . . ?
C31A C39A C38A 119.8(2) . . ?
N3A C40A C29A 122.3(2) . . ?
N3A C40A C25A 113.9(2) . . ?
C29A C40A C25A 123.8(2) . . ?
C42A C41A C44A 110.1(3) . . ?
C42A C41A C26A 109.8(2) . . ?
C44A C41A C26A 109.1(2) . . ?
C42A C41A C43A 107.6(3) . . ?
C44A C41A C43A 108.0(3) . . ?
C26A C41A C43A 112.2(2) . . ?
C41A C42A H42A 109.5 . . ?
C41A C42A H42B 109.5 . . ?
H42A C42A H42B 109.5 . . ?
C41A C42A H42C 109.5 . . ?
H42A C42A H42C 109.5 . . ?
H42B C42A H42C 109.5 . . ?
C41A C43A H43A 109.5 . . ?
C41A C43A H43B 109.5 . . ?
H43A C43A H43B 109.5 . . ?
C41A C43A H43C 109.5 . . ?
H43A C43A H43C 109.5 . . ?
H43B C43A H43C 109.5 . . ?
C41A C44A H44A 109.5 . . ?
C41A C44A H44B 109.5 . . ?
H44A C44A H44B 109.5 . . ?
C41A C44A H44C 109.5 . . ?
H44A C44A H44C 109.5 . . ?
H44B C44A H44C 109.5 . . ?
C46A C45A C47A 105.9(2) . . ?
C46A C45A C48A 111.4(3) . . ?
C47A C45A C48A 105.7(3) . . ?
C46A C45A C28A 111.8(3) . . ?
C47A C45A C28A 111.2(2) . . ?
C48A C45A C28A 110.6(2) . . ?
C45A C46A H46A 109.5 . . ?
C45A C46A H46B 109.5 . . ?
H46A C46A H46B 109.5 . . ?
C45A C46A H46C 109.5 . . ?
H46A C46A H46C 109.5 . . ?
H46B C46A H46C 109.5 . . ?
C45A C47A H47A 109.5 . . ?
C45A C47A H47B 109.5 . . ?
H47A C47A H47B 109.5 . . ?
C45A C47A H47C 109.5 . . ?
H47A C47A H47C 109.5 . . ?
H47B C47A H47C 109.5 . . ?
C45A C48A H48A 109.5 . . ?
C45A C48A H48B 109.5 . . ?
H48A C48A H48B 109.5 . . ?
C45A C48A H48C 109.5 . . ?
H48A C48A H48C 109.5 . . ?
H48B C48A H48C 109.5 . . ?
O3A C49A C50A 125.5(2) . . ?
O3A C49A C64A 117.6(2) . . ?
C50A C49A C64A 116.9(2) . . ?
C49A C50A C51A 118.1(2) . . ?
C49A C50A C65A 120.1(2) . . ?
C51A C50A C65A 121.6(2) . . ?
C52A C51A C50A 127.2(3) . . ?
C52A C51A H51A 116.4 . . ?
C50A C51A H51A 116.4 . . ?
C51A C52A C53A 116.2(2) . . ?
C51A C52A C69A 121.4(3) . . ?
C53A C52A C69A 122.4(2) . . ?
C54A C53A C64A 115.0(2) . . ?
C54A C53A C52A 127.1(3) . . ?
C64A C53A C52A 117.9(2) . . ?
C55A C54A C53A 122.1(3) . . ?
C55A C54A H54A 118.9 . . ?
C53A C54A H54A 118.9 . . ?
C54A C55A C63A 117.9(2) . . ?
C54A C55A C56A 123.6(3) . . ?
C63A C55A C56A 118.5(3) . . ?
C57A C56A C55A 121.4(3) . . ?
C57A C56A H56A 119.3 . . ?
C55A C56A H56A 119.3 . . ?
C56A C57A C58A 121.6(3) . . ?
C56A C57A H57A 119.2 . . ?
C58A C57A H57A 119.2 . . ?
C59A C58A C62A 117.2(3) . . ?
C59A C58A C57A 123.4(3) . . ?
C62A C58A C57A 119.4(3) . . ?
C60A C59A C58A 119.5(3) . . ?
C60A C59A H59A 120.2 . . ?
C58A C59A H59A 120.2 . . ?
C59A C60A C61A 119.7(3) . . ?
C59A C60A H60A 120.2 . . ?
C61A C60A H60A 120.2 . . ?
N6A C61A C60A 123.0(3) . . ?
N6A C61A H61A 118.5 . . ?
C60A C61A H61A 118.5 . . ?
N6A C62A C58A 123.4(3) . . ?
N6A C62A C63A 117.4(2) . . ?
C58A C62A C63A 119.2(2) . . ?
N5A C63A C55A 122.4(2) . . ?
N5A C63A C62A 117.8(2) . . ?
C55A C63A C62A 119.9(2) . . ?
N5A C64A C53A 123.5(2) . . ?
N5A C64A C49A 113.1(2) . . ?
C53A C64A C49A 123.4(2) . . ?
C68A C65A C66A 107.9(2) . . ?
C68A C65A C67A 108.1(2) . . ?
C66A C65A C67A 109.3(2) . . ?
C68A C65A C50A 112.5(2) . . ?
C66A C65A C50A 110.9(2) . . ?
C67A C65A C50A 108.0(2) . . ?
C65A C66A H66A 109.5 . . ?
C65A C66A H66B 109.5 . . ?
H66A C66A H66B 109.5 . . ?
C65A C66A H66C 109.5 . . ?
H66A C66A H66C 109.5 . . ?
H66B C66A H66C 109.5 . . ?
C65A C67A H67A 109.5 . . ?
C65A C67A H67B 109.5 . . ?
H67A C67A H67B 109.5 . . ?
C65A C67A H67C 109.5 . . ?
H67A C67A H67C 109.5 . . ?
H67B C67A H67C 109.5 . . ?
C65A C68A H68A 109.5 . . ?
C65A C68A H68B 109.5 . . ?
H68A C68A H68B 109.5 . . ?
C65A C68A H68C 109.5 . . ?
H68A C68A H68C 109.5 . . ?
H68B C68A H68C 109.5 . . ?
C70A C69A C52A 111.7(3) . . ?
C70A C69A C71A 106.7(3) . . ?
C52A C69A C71A 111.6(2) . . ?
C70A C69A C72A 111.1(3) . . ?
C52A C69A C72A 110.2(2) . . ?
C71A C69A C72A 105.3(3) . . ?
C69A C70A H70A 109.5 . . ?
C69A C70A H70B 109.5 . . ?
H70A C70A H70B 109.5 . . ?
C69A C70A H70C 109.5 . . ?
H70A C70A H70C 109.5 . . ?
H70B C70A H70C 109.5 . . ?
C69A C71A H71A 109.5 . . ?
C69A C71A H71B 109.5 . . ?
H71A C71A H71B 109.5 . . ?
C69A C71A H71C 109.5 . . ?
H71A C71A H71C 109.5 . . ?
H71B C71A H71C 109.5 . . ?
C69A C72A H72A 109.5 . . ?
C69A C72A H72B 109.5 . . ?
H72A C72A H72B 109.5 . . ?
C69A C72A H72C 109.5 . . ?
H72A C72A H72C 109.5 . . ?
H72B C72A H72C 109.5 . . ?
O2B Er1B O1B 95.62(7) . . ?
O2B Er1B O3B 79.91(7) . . ?
O1B Er1B O3B 145.36(7) . . ?
O2B Er1B N3B 66.06(7) . . ?
O1B Er1B N3B 79.05(7) . . ?
O3B Er1B N3B 67.67(7) . . ?
O2B Er1B N1B 68.93(7) . . ?
O1B Er1B N1B 65.30(7) . . ?
O3B Er1B N1B 139.65(7) . . ?
N3B Er1B N1B 118.00(7) . . ?
O2B Er1B N5B 132.53(7) . . ?
O1B Er1B N5B 131.68(7) . . ?
O3B Er1B N5B 63.68(7) . . ?
N3B Er1B N5B 119.71(7) . . ?
N1B Er1B N5B 121.98(7) . . ?
O2B Er1B N4B 129.85(7) . . ?
O1B Er1B N4B 68.74(7) . . ?
O3B Er1B N4B 87.74(7) . . ?
N3B Er1B N4B 64.28(7) . . ?
N1B Er1B N4B 131.93(7) . . ?
N5B Er1B N4B 80.19(7) . . ?
O2B Er1B N2B 72.86(7) . . ?
O1B Er1B N2B 128.04(7) . . ?
O3B Er1B N2B 83.78(7) . . ?
N3B Er1B N2B 132.93(7) . . ?
N1B Er1B N2B 63.30(7) . . ?
N5B Er1B N2B 73.84(7) . . ?
N4B Er1B N2B 153.82(7) . . ?
O2B Er1B N6B 143.77(7) . . ?
O1B Er1B N6B 77.46(7) . . ?
O3B Er1B N6B 125.14(7) . . ?
N3B Er1B N6B 143.46(7) . . ?
N1B Er1B N6B 76.04(7) . . ?
N5B Er1B N6B 61.51(7) . . ?
N4B Er1B N6B 81.20(7) . . ?
N2B Er1B N6B 83.57(7) . . ?
C1B O1B Er1B 125.29(16) . . ?
C25B O2B Er1B 123.11(16) . . ?
C49B O3B Er1B 128.44(18) . . ?
C15B N1B C16B 119.2(2) . . ?
C15B N1B Er1B 121.05(18) . . ?
C16B N1B Er1B 117.57(17) . . ?
C13B N2B C14B 117.3(2) . . ?
C13B N2B Er1B 124.18(19) . . ?
C14B N2B Er1B 115.60(17) . . ?
C39B N3B C40B 119.9(2) . . ?
C39B N3B Er1B 122.63(18) . . ?
C40B N3B Er1B 116.23(17) . . ?
C37B N4B C38B 117.2(2) . . ?
C37B N4B Er1B 125.04(19) . . ?
C38B N4B Er1B 117.27(16) . . ?
C63B N5B C64B 119.5(2) . . ?
C63B N5B Er1B 123.52(18) . . ?
C64B N5B Er1B 116.72(18) . . ?
C61B N6B C62B 117.1(2) . . ?
C61B N6B Er1B 124.14(18) . . ?
C62B N6B Er1B 118.63(18) . . ?
O1B C1B C2B 125.0(2) . . ?
O1B C1B C16B 117.9(2) . . ?
C2B C1B C16B 117.0(2) . . ?
C1B C2B C3B 117.8(3) . . ?
C1B C2B C17B 119.5(2) . . ?
C3B C2B C17B 122.7(2) . . ?
C4B C3B C2B 126.7(3) . . ?
C4B C3B H3BA 116.6 . . ?
C2B C3B H3BA 116.6 . . ?
C3B C4B C5B 116.3(3) . . ?
C3B C4B C21B 121.3(3) . . ?
C5B C4B C21B 122.4(3) . . ?
C6B C5B C16B 115.2(2) . . ?
C6B C5B C4B 126.7(3) . . ?
C16B C5B C4B 118.0(2) . . ?
C7B C6B C5B 121.4(3) . . ?
C7B C6B H6BA 119.3 . . ?
C5B C6B H6BA 119.3 . . ?
C6B C7B C15B 118.3(2) . . ?
C6B C7B C8B 123.2(3) . . ?
C15B C7B C8B 118.5(2) . . ?
C9B C8B C7B 120.8(3) . . ?
C9B C8B H8BA 119.6 . . ?
C7B C8B H8BA 119.6 . . ?
C8B C9B C10B 121.7(3) . . ?
C8B C9B H9BA 119.1 . . ?
C10B C9B H9BA 119.1 . . ?
C11B C10B C14B 117.4(3) . . ?
C11B C10B C9B 123.1(3) . . ?
C14B C10B C9B 119.5(3) . . ?
C12B C11B C10B 119.0(3) . . ?
C12B C11B H11B 120.5 . . ?
C10B C11B H11B 120.5 . . ?
C11B C12B C13B 119.4(3) . . ?
C11B C12B H12B 120.3 . . ?
C13B C12B H12B 120.3 . . ?
N2B C13B C12B 123.5(3) . . ?
N2B C13B H13B 118.2 . . ?
C12B C13B H13B 118.2 . . ?
N2B C14B C10B 123.2(3) . . ?
N2B C14B C15B 117.9(2) . . ?
C10B C14B C15B 118.8(2) . . ?
N1B C15B C7B 121.9(2) . . ?
N1B C15B C14B 117.5(2) . . ?
C7B C15B C14B 120.6(2) . . ?
N1B C16B C5B 123.4(2) . . ?
N1B C16B C1B 113.2(2) . . ?
C5B C16B C1B 123.4(2) . . ?
C2B C17B C20B 110.6(2) . . ?
C2B C17B C18B 112.4(3) . . ?
C20B C17B C18B 108.7(3) . . ?
C2B C17B C19B 108.7(2) . . ?
C20B C17B C19B 109.4(3) . . ?
C18B C17B C19B 107.0(2) . . ?
C17B C18B H18D 109.5 . . ?
C17B C18B H18E 109.5 . . ?
H18D C18B H18E 109.5 . . ?
C17B C18B H18F 109.5 . . ?
H18D C18B H18F 109.5 . . ?
H18E C18B H18F 109.5 . . ?
C17B C19B H19D 109.5 . . ?
C17B C19B H19E 109.5 . . ?
H19D C19B H19E 109.5 . . ?
C17B C19B H19F 109.5 . . ?
H19D C19B H19F 109.5 . . ?
H19E C19B H19F 109.5 . . ?
C17B C20B H20D 109.5 . . ?
C17B C20B H20E 109.5 . . ?
H20D C20B H20E 109.5 . . ?
C17B C20B H20F 109.5 . . ?
H20D C20B H20F 109.5 . . ?
H20E C20B H20F 109.5 . . ?
C23B C21B C22B 106.1(3) . . ?
C23B C21B C24B 106.4(2) . . ?
C22B C21B C24B 109.6(3) . . ?
C23B C21B C4B 111.5(3) . . ?
C22B C21B C4B 111.1(2) . . ?
C24B C21B C4B 111.9(2) . . ?
C21B C22B H22D 109.5 . . ?
C21B C22B H22E 109.5 . . ?
H22D C22B H22E 109.5 . . ?
C21B C22B H22F 109.5 . . ?
H22D C22B H22F 109.5 . . ?
H22E C22B H22F 109.5 . . ?
C21B C23B H23D 109.5 . . ?
C21B C23B H23E 109.5 . . ?
H23D C23B H23E 109.5 . . ?
C21B C23B H23F 109.5 . . ?
H23D C23B H23F 109.5 . . ?
H23E C23B H23F 109.5 . . ?
C21B C24B H24D 109.5 . . ?
C21B C24B H24E 109.5 . . ?
H24D C24B H24E 109.5 . . ?
C21B C24B H24F 109.5 . . ?
H24D C24B H24F 109.5 . . ?
H24E C24B H24F 109.5 . . ?
O2B C25B C26B 125.4(2) . . ?
O2B C25B C40B 117.9(2) . . ?
C26B C25B C40B 116.8(2) . . ?
C25B C26B C27B 117.9(3) . . ?
C25B C26B C41B 120.9(3) . . ?
C27B C26B C41B 121.1(2) . . ?
C28B C27B C26B 127.3(3) . . ?
C28B C27B H27B 116.3 . . ?
C26B C27B H27B 116.3 . . ?
C27B C28B C29B 116.6(3) . . ?
C27B C28B C45B 120.1(3) . . ?
C29B C28B C45B 123.3(3) . . ?
C30B C29B C28B 127.7(3) . . ?
C30B C29B C40B 114.9(2) . . ?
C28B C29B C40B 117.4(2) . . ?
C31B C30B C29B 122.1(3) . . ?
C31B C30B H30B 118.9 . . ?
C29B C30B H30B 118.9 . . ?
C30B C31B C39B 117.8(3) . . ?
C30B C31B C32B 124.3(3) . . ?
C39B C31B C32B 117.9(3) . . ?
C33B C32B C31B 120.9(3) . . ?
C33B C32B H32B 119.5 . . ?
C31B C32B H32B 119.5 . . ?
C32B C33B C34B 122.2(3) . . ?
C32B C33B H33B 118.9 . . ?
C34B C33B H33B 118.9 . . ?
C35B C34B C38B 117.3(3) . . ?
C35B C34B C33B 124.0(3) . . ?
C38B C34B C33B 118.7(3) . . ?
C36B C35B C34B 119.7(3) . . ?
C36B C35B H35B 120.2 . . ?
C34B C35B H35B 120.2 . . ?
C35B C36B C37B 119.4(3) . . ?
C35B C36B H36B 120.3 . . ?
C37B C36B H36B 120.3 . . ?
N4B C37B C36B 123.0(3) . . ?
N4B C37B H37B 118.5 . . ?
C36B C37B H37B 118.5 . . ?
N4B C38B C34B 123.4(3) . . ?
N4B C38B C39B 117.6(2) . . ?
C34B C38B C39B 119.1(3) . . ?
N3B C39B C31B 121.9(2) . . ?
N3B C39B C38B 117.5(2) . . ?
C31B C39B C38B 120.6(2) . . ?
N3B C40B C29B 123.0(2) . . ?
N3B C40B C25B 113.0(2) . . ?
C29B C40B C25B 123.9(2) . . ?
C43B C41B C44B 107.6(3) . . ?
C43B C41B C26B 110.6(3) . . ?
C44B C41B C26B 112.1(3) . . ?
C43B C41B C42B 110.0(3) . . ?
C44B C41B C42B 108.3(3) . . ?
C26B C41B C42B 108.3(3) . . ?
C41B C42B H42D 109.5 . . ?
C41B C42B H42E 109.5 . . ?
H42D C42B H42E 109.5 . . ?
C41B C42B H42F 109.5 . . ?
H42D C42B H42F 109.5 . . ?
H42E C42B H42F 109.5 . . ?
C41B C43B H43D 109.5 . . ?
C41B C43B H43E 109.5 . . ?
H43D C43B H43E 109.5 . . ?
C41B C43B H43F 109.5 . . ?
H43D C43B H43F 109.5 . . ?
H43E C43B H43F 109.5 . . ?
C41B C44B H44D 109.5 . . ?
C41B C44B H44E 109.5 . . ?
H44D C44B H44E 109.5 . . ?
C41B C44B H44F 109.5 . . ?
H44D C44B H44F 109.5 . . ?
H44E C44B H44F 109.5 . . ?
C47B C45B C48B 105.7(3) . . ?
C47B C45B C46B 111.0(3) . . ?
C48B C45B C46B 106.1(3) . . ?
C47B C45B C28B 112.2(3) . . ?
C48B C45B C28B 111.8(3) . . ?
C46B C45B C28B 109.8(3) . . ?
C45B C46B H46D 109.5 . . ?
C45B C46B H46E 109.5 . . ?
H46D C46B H46E 109.5 . . ?
C45B C46B H46F 109.5 . . ?
H46D C46B H46F 109.5 . . ?
H46E C46B H46F 109.5 . . ?
C45B C47B H47D 109.5 . . ?
C45B C47B H47E 109.5 . . ?
H47D C47B H47E 109.5 . . ?
C45B C47B H47F 109.5 . . ?
H47D C47B H47F 109.5 . . ?
H47E C47B H47F 109.5 . . ?
C45B C48B H48D 109.5 . . ?
C45B C48B H48E 109.5 . . ?
H48D C48B H48E 109.5 . . ?
C45B C48B H48F 109.5 . . ?
H48D C48B H48F 109.5 . . ?
H48E C48B H48F 109.5 . . ?
O3B C49B C50B 125.3(3) . . ?
O3B C49B C64B 117.3(3) . . ?
C50B C49B C64B 117.5(3) . . ?
C49B C50B C51B 117.8(3) . . ?
C49B C50B C65B 120.3(3) . . ?
C51B C50B C65B 121.8(3) . . ?
C52B C51B C50B 127.4(3) . . ?
C52B C51B H51B 116.3 . . ?
C50B C51B H51B 116.3 . . ?
C51B C52B C53B 116.3(3) . . ?
C51B C52B C69B 120.8(3) . . ?
C53B C52B C69B 122.7(3) . . ?
C51B C52B C69" 118.4(6) . . ?
C53B C52B C69" 120.8(6) . . ?
C54B C53B C52B 127.1(3) . . ?
C54B C53B C64B 115.0(3) . . ?
C52B C53B C64B 117.8(3) . . ?
C55B C54B C53B 122.2(3) . . ?
C55B C54B H54B 118.9 . . ?
C53B C54B H54B 118.9 . . ?
C54B C55B C63B 118.0(3) . . ?
C54B C55B C56B 123.4(3) . . ?
C63B C55B C56B 118.6(3) . . ?
C57B C56B C55B 121.4(3) . . ?
C57B C56B H56B 119.3 . . ?
C55B C56B H56B 119.3 . . ?
C56B C57B C58B 120.9(3) . . ?
C56B C57B H57B 119.5 . . ?
C58B C57B H57B 119.5 . . ?
C59B C58B C62B 117.2(3) . . ?
C59B C58B C57B 123.0(3) . . ?
C62B C58B C57B 119.8(3) . . ?
C60B C59B C58B 119.5(3) . . ?
C60B C59B H59B 120.2 . . ?
C58B C59B H59B 120.2 . . ?
C59B C60B C61B 119.5(3) . . ?
C59B C60B H60B 120.2 . . ?
C61B C60B H60B 120.2 . . ?
N6B C61B C60B 123.2(3) . . ?
N6B C61B H61B 118.4 . . ?
C60B C61B H61B 118.4 . . ?
N6B C62B C58B 123.4(3) . . ?
N6B C62B C63B 117.4(2) . . ?
C58B C62B C63B 119.2(2) . . ?
N5B C63B C55B 122.1(3) . . ?
N5B C63B C62B 118.0(2) . . ?
C55B C63B C62B 119.9(3) . . ?
N5B C64B C49B 113.9(2) . . ?
N5B C64B C53B 123.1(3) . . ?
C49B C64B C53B 123.0(3) . . ?
C66B C65B C50B 108.7(3) . . ?
C66B C65B C67B 109.6(3) . . ?
C50B C65B C67B 109.7(3) . . ?
C66B C65B C68B 108.3(3) . . ?
C50B C65B C68B 112.7(3) . . ?
C67B C65B C68B 107.7(3) . . ?
C65B C66B H66D 109.5 . . ?
C65B C66B H66E 109.5 . . ?
H66D C66B H66E 109.5 . . ?
C65B C66B H66F 109.5 . . ?
H66D C66B H66F 109.5 . . ?
H66E C66B H66F 109.5 . . ?
C65B C67B H67D 109.5 . . ?
C65B C67B H67E 109.5 . . ?
H67D C67B H67E 109.5 . . ?
C65B C67B H67F 109.5 . . ?
H67D C67B H67F 109.5 . . ?
H67E C67B H67F 109.5 . . ?
C65B C68B H68D 109.5 . . ?
C65B C68B H68E 109.5 . . ?
H68D C68B H68E 109.5 . . ?
C65B C68B H68F 109.5 . . ?
H68D C68B H68F 109.5 . . ?
H68E C68B H68F 109.5 . . ?
C72B C69B C70B 110.4(5) . . ?
C72B C69B C71B 108.1(4) . . ?
C70B C69B C71B 106.9(4) . . ?
C72B C69B C52B 114.7(5) . . ?
C70B C69B C52B 105.9(4) . . ?
C71B C69B C52B 110.6(4) . . ?
C69B C70B H70D 109.5 . . ?
C69B C70B H70E 109.5 . . ?
H70D C70B H70E 109.5 . . ?
C69B C70B H70F 109.5 . . ?
H70D C70B H70F 109.5 . . ?
H70E C70B H70F 109.5 . . ?
C69B C71B H71D 109.5 . . ?
C69B C71B H71E 109.5 . . ?
H71D C71B H71E 109.5 . . ?
C69B C71B H71F 109.5 . . ?
H71D C71B H71F 109.5 . . ?
H71E C71B H71F 109.5 . . ?
C69B C72B H72D 109.5 . . ?
C69B C72B H72E 109.5 . . ?
H72D C72B H72E 109.5 . . ?
C69B C72B H72F 109.5 . . ?
H72D C72B H72F 109.5 . . ?
H72E C72B H72F 109.5 . . ?
C72" C69" C52B 107.0(10) . . ?
C72" C69" C70" 108.1(9) . . ?
C52B C69" C70" 118.9(9) . . ?
C72" C69" C71" 105.2(9) . . ?
C52B C69" C71" 115.8(10) . . ?
C70" C69" C71" 100.9(9) . . ?
C69" C70" H70G 109.5 . . ?
C69" C70" H70H 109.5 . . ?
H70G C70" H70H 109.5 . . ?
C69" C70" H70I 109.5 . . ?
H70G C70" H70I 109.5 . . ?
H70H C70" H70I 109.5 . . ?
C69" C71" H71G 109.5 . . ?
C69" C71" H71H 109.5 . . ?
H71G C71" H71H 109.5 . . ?
C69" C71" H71I 109.5 . . ?
H71G C71" H71I 109.5 . . ?
H71H C71" H71I 109.5 . . ?
C69" C72" H72G 109.5 . . ?
C69" C72" H72H 109.5 . . ?
H72G C72" H72H 109.5 . . ?
C69" C72" H72I 109.5 . . ?
H72G C72" H72I 109.5 . . ?
H72H C72" H72I 109.5 . . ?

loop_
_geom_bond_atom_site_label_1
_geom_bond_atom_site_label_2
_geom_bond_distance
_geom_bond_site_symmetry_2
_geom_bond_publ_flag
Er1A O2A 2.2668(18) . ?
Er1A O1A 2.2837(18) . ?
Er1A O3A 2.2860(18) . ?
Er1A N3A 2.480(2) . ?
Er1A N1A 2.499(2) . ?
Er1A N5A 2.581(2) . ?
Er1A N4A 2.590(2) . ?
Er1A N2A 2.608(2) . ?
Er1A N6A 2.697(2) . ?
O1A C1A 1.306(3) . ?
O2A C25A 1.305(3) . ?
O3A C49A 1.297(3) . ?
N1A C15A 1.332(3) . ?
N1A C16A 1.352(3) . ?
N2A C13A 1.326(4) . ?
N2A C14A 1.366(4) . ?
N3A C39A 1.321(3) . ?
N3A C40A 1.350(3) . ?
N4A C37A 1.334(3) . ?
N4A C38A 1.361(3) . ?
N5A C63A 1.335(3) . ?
N5A C64A 1.359(3) . ?
N6A C61A 1.333(4) . ?
N6A C62A 1.357(3) . ?
C1A C2A 1.391(4) . ?
C1A C16A 1.451(4) . ?
C2A C3A 1.419(4) . ?
C2A C17A 1.539(4) . ?
C3A C4A 1.383(4) . ?
C3A H3AA 0.9500 . ?
C4A C5A 1.438(4) . ?
C4A C21A 1.548(4) . ?
C5A C6A 1.405(4) . ?
C5A C16A 1.431(4) . ?
C6A C7A 1.396(4) . ?
C6A H6AA 0.9500 . ?
C7A C15A 1.420(4) . ?
C7A C8A 1.443(4) . ?
C8A C9A 1.352(4) . ?
C8A H8AA 0.9500 . ?
C9A C10A 1.445(4) . ?
C9A H9AA 0.9500 . ?
C10A C11A 1.400(4) . ?
C10A C14A 1.405(4) . ?
C11A C12A 1.373(4) . ?
C11A H11A 0.9500 . ?
C12A C13A 1.400(4) . ?
C12A H12A 0.9500 . ?
C13A H13A 0.9500 . ?
C14A C15A 1.442(4) . ?
C17A C19A 1.527(4) . ?
C17A C18A 1.540(4) . ?
C17A C20A 1.547(4) . ?
C18A H18A 0.9800 . ?
C18A H18B 0.9800 . ?
C18A H18C 0.9800 . ?
C19A H19A 0.9800 . ?
C19A H19B 0.9800 . ?
C19A H19C 0.9800 . ?
C20A H20A 0.9800 . ?
C20A H20B 0.9800 . ?
C20A H20C 0.9800 . ?
C21A C24A 1.536(4) . ?
C21A C22A 1.544(4) . ?
C21A C23A 1.544(4) . ?
C22A H22A 0.9800 . ?
C22A H22B 0.9800 . ?
C22A H22C 0.9800 . ?
C23A H23A 0.9800 . ?
C23A H23B 0.9800 . ?
C23A H23C 0.9800 . ?
C24A H24A 0.9800 . ?
C24A H24B 0.9800 . ?
C24A H24C 0.9800 . ?
C25A C26A 1.404(4) . ?
C25A C40A 1.445(4) . ?
C26A C27A 1.411(4) . ?
C26A C41A 1.540(4) . ?
C27A C28A 1.381(4) . ?
C27A H27A 0.9500 . ?
C28A C29A 1.440(4) . ?
C28A C45A 1.548(4) . ?
C29A C30A 1.410(4) . ?
C29A C40A 1.442(4) . ?
C30A C31A 1.386(4) . ?
C30A H30A 0.9500 . ?
C31A C39A 1.423(4) . ?
C31A C32A 1.439(4) . ?
C32A C33A 1.349(4) . ?
C32A H32A 0.9500 . ?
C33A C34A 1.447(4) . ?
C33A H33A 0.9500 . ?
C34A C35A 1.402(4) . ?
C34A C38A 1.411(4) . ?
C35A C36A 1.374(4) . ?
C35A H35A 0.9500 . ?
C36A C37A 1.389(4) . ?
C36A H36A 0.9500 . ?
C37A H37A 0.9500 . ?
C38A C39A 1.445(4) . ?
C41A C42A 1.534(4) . ?
C41A C44A 1.540(4) . ?
C41A C43A 1.543(4) . ?
C42A H42A 0.9800 . ?
C42A H42B 0.9800 . ?
C42A H42C 0.9800 . ?
C43A H43A 0.9800 . ?
C43A H43B 0.9800 . ?
C43A H43C 0.9800 . ?
C44A H44A 0.9800 . ?
C44A H44B 0.9800 . ?
C44A H44C 0.9800 . ?
C45A C46A 1.538(4) . ?
C45A C47A 1.541(4) . ?
C45A C48A 1.546(5) . ?
C46A H46A 0.9800 . ?
C46A H46B 0.9800 . ?
C46A H46C 0.9800 . ?
C47A H47A 0.9800 . ?
C47A H47B 0.9800 . ?
C47A H47C 0.9800 . ?
C48A H48A 0.9800 . ?
C48A H48B 0.9800 . ?
C48A H48C 0.9800 . ?
C49A C50A 1.401(4) . ?
C49A C64A 1.447(4) . ?
C50A C51A 1.414(4) . ?
C50A C65A 1.547(4) . ?
C51A C52A 1.375(4) . ?
C51A H51A 0.9500 . ?
C52A C53A 1.443(4) . ?
C52A C69A 1.542(4) . ?
C53A C54A 1.405(4) . ?
C53A C64A 1.436(4) . ?
C54A C55A 1.384(4) . ?
C54A H54A 0.9500 . ?
C55A C63A 1.422(4) . ?
C55A C56A 1.447(4) . ?
C56A C57A 1.340(4) . ?
C56A H56A 0.9500 . ?
C57A C58A 1.439(4) . ?
C57A H57A 0.9500 . ?
C58A C59A 1.402(4) . ?
C58A C62A 1.412(4) . ?
C59A C60A 1.360(4) . ?
C59A H59A 0.9500 . ?
C60A C61A 1.400(4) . ?
C60A H60A 0.9500 . ?
C61A H61A 0.9500 . ?
C62A C63A 1.451(4) . ?
C65A C68A 1.539(4) . ?
C65A C66A 1.541(4) . ?
C65A C67A 1.542(4) . ?
C66A H66A 0.9800 . ?
C66A H66B 0.9800 . ?
C66A H66C 0.9800 . ?
C67A H67A 0.9800 . ?
C67A H67B 0.9800 . ?
C67A H67C 0.9800 . ?
C68A H68A 0.9800 . ?
C68A H68B 0.9800 . ?
C68A H68C 0.9800 . ?
C69A C70A 1.539(4) . ?
C69A C71A 1.543(4) . ?
C69A C72A 1.550(4) . ?
C70A H70A 0.9800 . ?
C70A H70B 0.9800 . ?
C70A H70C 0.9800 . ?
C71A H71A 0.9800 . ?
C71A H71B 0.9800 . ?
C71A H71C 0.9800 . ?
C72A H72A 0.9800 . ?
C72A H72B 0.9800 . ?
C72A H72C 0.9800 . ?
Er1B O2B 2.2627(17) . ?
Er1B O1B 2.2802(18) . ?
Er1B O3B 2.2840(19) . ?
Er1B N3B 2.475(2) . ?
Er1B N1B 2.507(2) . ?
Er1B N5B 2.588(2) . ?
Er1B N4B 2.598(2) . ?
Er1B N2B 2.626(2) . ?
Er1B N6B 2.696(2) . ?
O1B C1B 1.307(3) . ?
O2B C25B 1.304(3) . ?
O3B C49B 1.302(3) . ?
N1B C15B 1.334(3) . ?
N1B C16B 1.355(3) . ?
N2B C13B 1.328(4) . ?
N2B C14B 1.354(3) . ?
N3B C39B 1.332(3) . ?
N3B C40B 1.356(3) . ?
N4B C37B 1.339(3) . ?
N4B C38B 1.361(4) . ?
N5B C63B 1.339(4) . ?
N5B C64B 1.354(4) . ?
N6B C61B 1.325(4) . ?
N6B C62B 1.371(3) . ?
C1B C2B 1.407(4) . ?
C1B C16B 1.443(4) . ?
C2B C3B 1.417(4) . ?
C2B C17B 1.536(4) . ?
C3B C4B 1.384(4) . ?
C3B H3BA 0.9500 . ?
C4B C5B 1.434(4) . ?
C4B C21B 1.549(4) . ?
C5B C6B 1.414(4) . ?
C5B C16B 1.431(4) . ?
C6B C7B 1.383(4) . ?
C6B H6BA 0.9500 . ?
C7B C15B 1.424(4) . ?
C7B C8B 1.442(4) . ?
C8B C9B 1.354(4) . ?
C8B H8BA 0.9500 . ?
C9B C10B 1.440(4) . ?
C9B H9BA 0.9500 . ?
C10B C11B 1.406(4) . ?
C10B C14B 1.414(4) . ?
C11B C12B 1.370(4) . ?
C11B H11B 0.9500 . ?
C12B C13B 1.399(4) . ?
C12B H12B 0.9500 . ?
C13B H13B 0.9500 . ?
C14B C15B 1.445(4) . ?
C17B C20B 1.537(4) . ?
C17B C18B 1.539(4) . ?
C17B C19B 1.544(4) . ?
C18B H18D 0.9800 . ?
C18B H18E 0.9800 . ?
C18B H18F 0.9800 . ?
C19B H19D 0.9800 . ?
C19B H19E 0.9800 . ?
C19B H19F 0.9800 . ?
C20B H20D 0.9800 . ?
C20B H20E 0.9800 . ?
C20B H20F 0.9800 . ?
C21B C23B 1.533(4) . ?
C21B C22B 1.539(4) . ?
C21B C24B 1.542(4) . ?
C22B H22D 0.9800 . ?
C22B H22E 0.9800 . ?
C22B H22F 0.9800 . ?
C23B H23D 0.9800 . ?
C23B H23E 0.9800 . ?
C23B H23F 0.9800 . ?
C24B H24D 0.9800 . ?
C24B H24E 0.9800 . ?
C24B H24F 0.9800 . ?
C25B C26B 1.398(4) . ?
C25B C40B 1.446(4) . ?
C26B C27B 1.412(4) . ?
C26B C41B 1.542(4) . ?
C27B C28B 1.375(4) . ?
C27B H27B 0.9500 . ?
C28B C29B 1.433(4) . ?
C28B C45B 1.548(4) . ?
C29B C30B 1.415(4) . ?
C29B C40B 1.436(4) . ?
C30B C31B 1.386(4) . ?
C30B H30B 0.9500 . ?
C31B C39B 1.423(4) . ?
C31B C32B 1.447(4) . ?
C32B C33B 1.347(4) . ?
C32B H32B 0.9500 . ?
C33B C34B 1.444(4) . ?
C33B H33B 0.9500 . ?
C34B C35B 1.404(4) . ?
C34B C38B 1.407(4) . ?
C35B C36B 1.364(4) . ?
C35B H35B 0.9500 . ?
C36B C37B 1.401(4) . ?
C36B H36B 0.9500 . ?
C37B H37B 0.9500 . ?
C38B C39B 1.448(4) . ?
C41B C43B 1.527(5) . ?
C41B C44B 1.533(4) . ?
C41B C42B 1.548(5) . ?
C42B H42D 0.9800 . ?
C42B H42E 0.9800 . ?
C42B H42F 0.9800 . ?
C43B H43D 0.9800 . ?
C43B H43E 0.9800 . ?
C43B H43F 0.9800 . ?
C44B H44D 0.9800 . ?
C44B H44E 0.9800 . ?
C44B H44F 0.9800 . ?
C45B C47B 1.534(5) . ?
C45B C48B 1.539(4) . ?
C45B C46B 1.547(5) . ?
C46B H46D 0.9800 . ?
C46B H46E 0.9800 . ?
C46B H46F 0.9800 . ?
C47B H47D 0.9800 . ?
C47B H47E 0.9800 . ?
C47B H47F 0.9800 . ?
C48B H48D 0.9800 . ?
C48B H48E 0.9800 . ?
C48B H48F 0.9800 . ?
C49B C50B 1.400(4) . ?
C49B C64B 1.437(4) . ?
C50B C51B 1.407(4) . ?
C50B C65B 1.534(4) . ?
C51B C52B 1.372(5) . ?
C51B H51B 0.9500 . ?
C52B C53B 1.438(5) . ?
C52B C69B 1.561(6) . ?
C52B C69" 1.567(7) . ?
C53B C54B 1.416(4) . ?
C53B C64B 1.442(4) . ?
C54B C55B 1.380(4) . ?
C54B H54B 0.9500 . ?
C55B C63B 1.423(4) . ?
C55B C56B 1.441(4) . ?
C56B C57B 1.346(4) . ?
C56B H56B 0.9500 . ?
C57B C58B 1.442(4) . ?
C57B H57B 0.9500 . ?
C58B C59B 1.402(4) . ?
C58B C62B 1.406(4) . ?
C59B C60B 1.366(4) . ?
C59B H59B 0.9500 . ?
C60B C61B 1.405(4) . ?
C60B H60B 0.9500 . ?
C61B H61B 0.9500 . ?
C62B C63B 1.444(4) . ?
C65B C66B 1.533(5) . ?
C65B C67B 1.541(5) . ?
C65B C68B 1.542(4) . ?
C66B H66D 0.9800 . ?
C66B H66E 0.9800 . ?
C66B H66F 0.9800 . ?
C67B H67D 0.9800 . ?
C67B H67E 0.9800 . ?
C67B H67F 0.9800 . ?
C68B H68D 0.9800 . ?
C68B H68E 0.9800 . ?
C68B H68F 0.9800 . ?
C69B C72B 1.522(5) . ?
C69B C70B 1.532(5) . ?
C69B C71B 1.533(5) . ?
C70B H70D 0.9800 . ?
C70B H70E 0.9800 . ?
C70B H70F 0.9800 . ?
C71B H71D 0.9800 . ?
C71B H71E 0.9800 . ?
C71B H71F 0.9800 . ?
C72B H72D 0.9800 . ?
C72B H72E 0.9800 . ?
C72B H72F 0.9800 . ?
C69" C72" 1.483(18) . ?
C69" C70" 1.587(16) . ?
C69" C71" 1.633(17) . ?
C70" H70G 0.9800 . ?
C70" H70H 0.9800 . ?
C70" H70I 0.9800 . ?
C71" H71G 0.9800 . ?
C71" H71H 0.9800 . ?
C71" H71I 0.9800 . ?
C72" H72G 0.9800 . ?
C72" H72H 0.9800 . ?
C72" H72I 0.9800 . ?
